data_1505318
loop_
_publ_author_name
'Peng, Xiao-Xia'
'Lu, Hai-Yan'
'Han, Tao'
'Chen, Chuan-Feng'

_publ_section_title
;
 Synthesis of a novel triptycene-based molecular tweezer and its
 complexation with paraquat derivatives.
;
_journal_issue 5
_journal_name_full 'Organic letters'
_journal_page_first 895
_journal_page_last 898
_journal_paper_doi 10.1021/ol070017n
_journal_volume 9
_journal_year 2007
_chemical_formula_moiety 'C75 H13 F6 N3 O20 P'
_chemical_formula_sum 'C82 H86 F24 N7 O8.5 P4'
_chemical_formula_weight 1885.46
_chemical_name_systematic
; 
 ? 
;
_space_group_IT_number 7
_symmetry_cell_setting monoclinic
_symmetry_space_group_name_Hall 'P -2yac'
_symmetry_space_group_name_H-M 'P 1 n 1'
_atom_sites_solution_hydrogens geom
_atom_sites_solution_primary direct
_atom_sites_solution_secondary difmap
_audit_creation_method SHELXL-97
_cell_angle_alpha 90.00
_cell_angle_beta 92.504(4)
_cell_angle_gamma 90.00
_cell_formula_units_Z 4
_cell_length_a 20.390(4)
_cell_length_b 18.300(4)
_cell_length_c 22.938(5)
_cell_measurement_reflns_used 17311
_cell_measurement_temperature 113(2)
_cell_measurement_theta_max 27.1
_cell_measurement_theta_min 1.1
_cell_volume 8551(3)
_computing_cell_refinement 'CrystalClear (Rigaku/MSC Inc., 2005)'
_computing_data_collection 'CrystalClear (Rigaku/MSC Inc., 2005)'
_computing_data_reduction 'CrystalClear (Rigaku/MSC Inc., 2005)'
_computing_publication_material 'CrystalStructure 3.7.0'
_computing_structure_refinement 'SHELXL-97 (Sheldrick, 1997)'
_computing_structure_solution 'SHELXS-97 (Sheldrick, 1990)'
_diffrn_ambient_temperature 113(2)
_diffrn_detector_area_resol_mean 7.31
_diffrn_measured_fraction_theta_full 0.997
_diffrn_measured_fraction_theta_max 0.997
_diffrn_measurement_device_type 'Rigaku Saturn'
_diffrn_measurement_method \w
_diffrn_radiation_monochromator confocal
_diffrn_radiation_source 'rotating anode'
_diffrn_radiation_type MoK\a
_diffrn_radiation_wavelength 0.71070
_diffrn_reflns_av_R_equivalents 0.0617
_diffrn_reflns_av_sigmaI/netI 0.1078
_diffrn_reflns_limit_h_max 23
_diffrn_reflns_limit_h_min -24
_diffrn_reflns_limit_k_max 21
_diffrn_reflns_limit_k_min -21
_diffrn_reflns_limit_l_max 19
_diffrn_reflns_limit_l_min -27
_diffrn_reflns_number 62433
_diffrn_reflns_theta_full 25.00
_diffrn_reflns_theta_max 25.00
_diffrn_reflns_theta_min 1.11
_exptl_absorpt_coefficient_mu 0.200
_exptl_absorpt_correction_T_max 0.9802
_exptl_absorpt_correction_T_min 0.9205
_exptl_absorpt_correction_type multi-scan
_exptl_absorpt_process_details 'Jacobson, R. (1998) Private communication'
_exptl_crystal_colour yellow
_exptl_crystal_density_diffrn 1.465
_exptl_crystal_density_method 'not measured'
_exptl_crystal_description prism
_exptl_crystal_F_000 3884
_exptl_crystal_size_max 0.42
_exptl_crystal_size_mid 0.14
_exptl_crystal_size_min 0.10
_refine_diff_density_max 1.402
_refine_diff_density_min -0.478
_refine_diff_density_rms 0.115
_refine_ls_abs_structure_details 'Flack H D (1983), Acta Cryst. A39, 876-881'
_refine_ls_abs_structure_Flack 0.20(12)
_refine_ls_extinction_coef 0.0072(6)
_refine_ls_extinction_expression Fc^*^=kFc[1+0.001xFc^2^\l^3^/sin(2\q)]^-1/4^
_refine_ls_extinction_method SHELXL
_refine_ls_goodness_of_fit_ref 1.050
_refine_ls_hydrogen_treatment constr
_refine_ls_matrix_type full
_refine_ls_number_parameters 2284
_refine_ls_number_reflns 23425
_refine_ls_number_restraints 2
_refine_ls_restrained_S_all 1.050
_refine_ls_R_factor_all 0.1033
_refine_ls_R_factor_gt 0.0913
_refine_ls_shift/su_max 0.013
_refine_ls_shift/su_mean 0.000
_refine_ls_structure_factor_coef Fsqd
_refine_ls_weighting_details 'calc w=1/[\s^2^(Fo^2^)+(0.1786P)^2^+5.0118P] where P=(Fo^2^+2Fc^2^)/3'
_refine_ls_weighting_scheme calc
_refine_ls_wR_factor_gt 0.2487
_refine_ls_wR_factor_ref 0.2654
_reflns_number_gt 19402
_reflns_number_total 23425
_reflns_threshold_expression >2sigma(I)
_cod_data_source_file ol070017nsi20070104_020350.cif
_cod_data_source_block shelxl
_cod_database_code 1505318

loop_
_symmetry_equiv_pos_as_xyz
'x, y, z'
'x+1/2, -y, z+1/2'

loop_
_atom_site_label
_atom_site_type_symbol
_atom_site_fract_x
_atom_site_fract_y
_atom_site_fract_z
_atom_site_U_iso_or_equiv
_atom_site_adp_type
_atom_site_occupancy
_atom_site_symmetry_multiplicity
_atom_site_calc_flag
_atom_site_refinement_flags
P1 P 0.99193(11) 0.14959(12) 0.05819(11) 0.0558(6) Uani 1 1 d .
P2 P 0.47649(10) 0.25040(11) 0.05016(10) 0.0467(5) Uani 1 1 d .
P3 P 0.21503(14) 0.58279(15) 0.44966(12) 0.0657(6) Uani 1 1 d .
P4 P 0.46342(17) 0.8043(2) 0.89151(15) 0.0826(9) Uani 1 1 d .
P5 P 0.30418(11) 0.47002(15) 0.94449(11) 0.0594(6) Uani 1 1 d .
P6 P 0.0167(2) 0.69909(17) 0.86631(17) 0.0947(11) Uani 1 1 d .
P7 P 0.18109(12) 0.00937(14) 0.49789(11) 0.0562(6) Uani 1 1 d .
P8 P 0.27357(10) 0.01164(12) 0.98263(9) 0.0466(5) Uani 1 1 d .
C1 C 1.1520(4) 0.6594(4) 0.2440(4) 0.0437(17) Uani 1 1 d .
C2 C 1.1653(3) 0.5884(4) 0.2643(4) 0.0438(17) Uani 1 1 d .
H2 H 1.1559 0.5747 0.3030 0.053 Uiso 1 1 calc R
C3 C 1.1926(3) 0.5383(4) 0.2263(4) 0.0424(17) Uani 1 1 d .
C4 C 1.2014(4) 0.4570(4) 0.2400(5) 0.053(2) Uani 1 1 d .
H4 H 1.1894 0.4427 0.2802 0.064 Uiso 1 1 calc R
C5 C 1.2730(4) 0.4382(4) 0.2254(4) 0.0460(18) Uani 1 1 d .
C6 C 1.3163(5) 0.4026(5) 0.2615(5) 0.068(3) Uani 1 1 d .
H6 H 1.3043 0.3889 0.2995 0.082 Uiso 1 1 calc R
C7 C 1.3795(5) 0.3859(6) 0.2423(7) 0.079(4) Uani 1 1 d .
H7 H 1.4111 0.3632 0.2681 0.095 Uiso 1 1 calc R
C8 C 1.3948(4) 0.4026(5) 0.1867(8) 0.084(4) Uani 1 1 d .
H8 H 1.4366 0.3891 0.1733 0.101 Uiso 1 1 calc R
C9 C 1.3496(4) 0.4397(4) 0.1483(5) 0.059(2) Uani 1 1 d .
H9 H 1.3614 0.4529 0.1101 0.070 Uiso 1 1 calc R
C10 C 1.2877(4) 0.4566(4) 0.1678(4) 0.050(2) Uani 1 1 d .
C11 C 1.2311(4) 0.4923(4) 0.1331(4) 0.0489(19) Uani 1 1 d .
H11 H 1.2423 0.5067 0.0926 0.059 Uiso 1 1 calc R
C12 C 1.2065(4) 0.5577(4) 0.1707(4) 0.0450(18) Uani 1 1 d .
C13 C 1.1936(4) 0.6295(5) 0.1491(4) 0.0520(19) Uani 1 1 d .
H13 H 1.2037 0.6435 0.1107 0.062 Uiso 1 1 calc R
C14 C 1.1653(4) 0.6777(4) 0.1875(4) 0.0466(19) Uani 1 1 d .
C15 C 1.1591(4) 0.4203(4) 0.1905(5) 0.059(3) Uani 1 1 d .
C16 C 1.1057(5) 0.3747(5) 0.2014(8) 0.097(5) Uani 1 1 d .
H16 H 1.0946 0.3618 0.2399 0.116 Uiso 1 1 calc R
C17 C 1.0693(7) 0.3493(8) 0.1515(13) 0.134(10) Uani 1 1 d .
H17 H 1.0306 0.3214 0.1564 0.161 Uiso 1 1 calc R
C18 C 1.0883(7) 0.3637(9) 0.0969(13) 0.149(11) Uani 1 1 d .
H18 H 1.0653 0.3408 0.0649 0.179 Uiso 1 1 calc R
C19 C 1.1399(5) 0.4105(6) 0.0855(7) 0.089(4) Uani 1 1 d .
H19 H 1.1499 0.4234 0.0467 0.107 Uiso 1 1 calc R
C20 C 1.1771(4) 0.4383(4) 0.1349(4) 0.050(2) Uani 1 1 d .
C21 C 0.8259(3) 0.6667(4) 0.2108(4) 0.0423(17) Uani 1 1 d .
C22 C 0.8051(3) 0.6094(4) 0.2457(3) 0.0370(15) Uani 1 1 d .
H22 H 0.8037 0.6150 0.2868 0.044 Uiso 1 1 calc R
C23 C 0.7862(3) 0.5428(4) 0.2184(3) 0.0388(16) Uani 1 1 d .
C24 C 0.7656(3) 0.4743(4) 0.2507(3) 0.0385(16) Uani 1 1 d .
H24 H 0.7645 0.4808 0.2939 0.046 Uiso 1 1 calc R
C25 C 0.8142(4) 0.4153(4) 0.2320(4) 0.0447(18) Uani 1 1 d .
C26 C 0.8543(4) 0.3746(5) 0.2685(5) 0.058(2) Uani 1 1 d .
H26 H 0.8541 0.3816 0.3095 0.070 Uiso 1 1 calc R
C27 C 0.8958(4) 0.3222(5) 0.2446(6) 0.068(3) Uani 1 1 d .
H27 H 0.9228 0.2927 0.2698 0.082 Uiso 1 1 calc R
C28 C 0.8976(5) 0.3135(5) 0.1861(7) 0.076(4) Uani 1 1 d .
H28 H 0.9267 0.2784 0.1710 0.091 Uiso 1 1 calc R
C29 C 0.8569(4) 0.3554(4) 0.1465(5) 0.059(2) Uani 1 1 d .
H29 H 0.8581 0.3488 0.1055 0.071 Uiso 1 1 calc R
C30 C 0.8144(4) 0.4075(4) 0.1710(4) 0.049(2) Uani 1 1 d .
C31 C 0.7681(4) 0.4579(4) 0.1378(4) 0.0440(18) Uani 1 1 d .
H31 H 0.7690 0.4518 0.0946 0.053 Uiso 1 1 calc R
C32 C 0.7882(4) 0.5345(4) 0.1586(3) 0.0403(16) Uani 1 1 d .
C33 C 0.8094(4) 0.5917(4) 0.1243(3) 0.0412(16) Uani 1 1 d .
H33 H 0.8109 0.5856 0.0832 0.049 Uiso 1 1 calc R
C34 C 0.8286(3) 0.6579(4) 0.1496(3) 0.0370(15) Uani 1 1 d .
C35 C 0.6996(4) 0.4512(4) 0.2220(4) 0.0417(17) Uani 1 1 d .
C36 C 0.6420(4) 0.4392(4) 0.2521(4) 0.0419(17) Uani 1 1 d .
H36 H 0.6410 0.4451 0.2932 0.050 Uiso 1 1 calc R
C37 C 0.5844(4) 0.4175(4) 0.2175(4) 0.050(2) Uani 1 1 d .
H37 H 0.5439 0.4109 0.2359 0.060 Uiso 1 1 calc R
C38 C 0.5871(4) 0.4066(4) 0.1595(4) 0.0491(19) Uani 1 1 d .
H38 H 0.5490 0.3897 0.1382 0.059 Uiso 1 1 calc R
C39 C 0.6438(4) 0.4194(4) 0.1301(4) 0.0461(18) Uani 1 1 d .
H39 H 0.6446 0.4126 0.0891 0.055 Uiso 1 1 calc R
C40 C 0.7001(4) 0.4427(4) 0.1621(3) 0.0398(16) Uani 1 1 d .
C41 C 1.1583(4) 0.7680(4) 0.2998(4) 0.0493(19) Uani 1 1 d .
H41A H 1.1857 0.7865 0.2684 0.059 Uiso 1 1 calc R
H41B H 1.1874 0.7536 0.3335 0.059 Uiso 1 1 calc R
C42 C 1.1117(4) 0.8246(4) 0.3171(4) 0.055(2) Uani 1 1 d .
H42A H 1.1361 0.8681 0.3320 0.066 Uiso 1 1 calc R
H42B H 1.0837 0.8396 0.2829 0.066 Uiso 1 1 calc R
C43 C 1.0290(4) 0.8505(4) 0.3831(4) 0.0495(19) Uani 1 1 d .
H43A H 1.0545 0.8952 0.3928 0.059 Uiso 1 1 calc R
H43B H 1.0118 0.8316 0.4199 0.059 Uiso 1 1 calc R
C44 C 0.9718(4) 0.8711(4) 0.3429(4) 0.0451(17) Uani 1 1 d .
H44A H 0.9432 0.9061 0.3627 0.054 Uiso 1 1 calc R
H44B H 0.9878 0.8949 0.3075 0.054 Uiso 1 1 calc R
C45 C 0.8687(4) 0.8196(4) 0.3085(4) 0.0489(19) Uani 1 1 d .
H45A H 0.8672 0.8528 0.2743 0.059 Uiso 1 1 calc R
H45B H 0.8454 0.8435 0.3403 0.059 Uiso 1 1 calc R
C46 C 0.8361(4) 0.7482(4) 0.2925(4) 0.0436(17) Uani 1 1 d .
H46A H 0.8529 0.7091 0.3190 0.052 Uiso 1 1 calc R
H46B H 0.7881 0.7521 0.2963 0.052 Uiso 1 1 calc R
C47 C 1.1590(4) 0.7732(4) 0.1144(4) 0.051(2) Uani 1 1 d .
H47A H 1.1391 0.7409 0.0839 0.061 Uiso 1 1 calc R
H47B H 1.2070 0.7752 0.1099 0.061 Uiso 1 1 calc R
C48 C 1.1293(4) 0.8486(4) 0.1107(5) 0.055(2) Uani 1 1 d .
H48A H 1.1353 0.8741 0.1487 0.066 Uiso 1 1 calc R
H48B H 1.1507 0.8779 0.0806 0.066 Uiso 1 1 calc R
C49 C 1.0233(4) 0.9065(4) 0.1035(4) 0.0474(18) Uani 1 1 d .
H49A H 1.0464 0.9480 0.0859 0.057 Uiso 1 1 calc R
H49B H 1.0194 0.9165 0.1457 0.057 Uiso 1 1 calc R
C50 C 0.9563(4) 0.8965(4) 0.0741(4) 0.0463(18) Uani 1 1 d .
H50A H 0.9324 0.9436 0.0738 0.056 Uiso 1 1 calc R
H50B H 0.9611 0.8810 0.0332 0.056 Uiso 1 1 calc R
C51 C 0.8593(4) 0.8283(4) 0.0737(4) 0.0476(18) Uani 1 1 d .
H51A H 0.8671 0.8043 0.0359 0.057 Uiso 1 1 calc R
H51B H 0.8350 0.8743 0.0657 0.057 Uiso 1 1 calc R
C52 C 0.8199(4) 0.7789(4) 0.1108(4) 0.0441(17) Uani 1 1 d .
H52A H 0.8158 0.8002 0.1501 0.053 Uiso 1 1 calc R
H52B H 0.7754 0.7717 0.0928 0.053 Uiso 1 1 calc R
C53 C 0.6543(3) 0.7794(4) 0.3008(3) 0.0380(15) Uani 1 1 d .
C54 C 0.6781(3) 0.8471(4) 0.3236(3) 0.0377(15) Uani 1 1 d .
H54 H 0.6804 0.8560 0.3645 0.045 Uiso 1 1 calc R
C55 C 0.6977(3) 0.8997(4) 0.2849(3) 0.0373(15) Uani 1 1 d .
C56 C 0.7202(4) 0.9772(4) 0.3008(3) 0.0376(15) Uani 1 1 d .
H56 H 0.7231 0.9865 0.3438 0.045 Uiso 1 1 calc R
C57 C 0.7853(3) 0.9898(3) 0.2709(3) 0.0380(15) Uani 1 1 d .
C58 C 0.8441(4) 1.0142(4) 0.2980(4) 0.0419(17) Uani 1 1 d .
H58 H 0.8474 1.0227 0.3388 0.050 Uiso 1 1 calc R
C59 C 0.8976(4) 1.0258(4) 0.2637(4) 0.051(2) Uani 1 1 d .
H59 H 0.9381 1.0412 0.2818 0.061 Uiso 1 1 calc R
C60 C 0.8938(4) 1.0158(4) 0.2059(4) 0.0466(18) Uani 1 1 d .
H60 H 0.9309 1.0258 0.1835 0.056 Uiso 1 1 calc R
C61 C 0.8350(4) 0.9906(4) 0.1776(4) 0.0459(17) Uani 1 1 d .
H61 H 0.8330 0.9819 0.1367 0.055 Uiso 1 1 calc R
C62 C 0.7810(3) 0.9790(4) 0.2099(3) 0.0379(15) Uani 1 1 d .
C63 C 0.7127(3) 0.9540(4) 0.1882(3) 0.0371(15) Uani 1 1 d .
H63 H 0.7094 0.9444 0.1453 0.044 Uiso 1 1 calc R
C64 C 0.6950(3) 0.8870(4) 0.2250(3) 0.0378(15) Uani 1 1 d .
C65 C 0.6734(3) 0.8206(4) 0.2019(3) 0.0372(15) Uani 1 1 d .
H65 H 0.6723 0.8115 0.1611 0.045 Uiso 1 1 calc R
C66 C 0.6529(3) 0.7667(4) 0.2425(3) 0.0365(15) Uani 1 1 d .
C67 C 0.6721(3) 1.0272(4) 0.2679(3) 0.0379(15) Uani 1 1 d .
C68 C 0.6327(4) 1.0820(4) 0.2933(4) 0.0464(18) Uani 1 1 d .
H68 H 0.6359 1.0912 0.3341 0.056 Uiso 1 1 calc R
C69 C 0.5880(3) 1.1231(4) 0.2558(4) 0.050(2) Uani 1 1 d .
H69 H 0.5605 1.1591 0.2719 0.060 Uiso 1 1 calc R
C70 C 0.5852(4) 1.1104(4) 0.1978(4) 0.0481(18) Uani 1 1 d .
H70 H 0.5566 1.1395 0.1736 0.058 Uiso 1 1 calc R
C71 C 0.6233(3) 1.0554(4) 0.1713(3) 0.0403(16) Uani 1 1 d .
H71 H 0.6196 1.0470 0.1305 0.048 Uiso 1 1 calc R
C72 C 0.6662(3) 1.0142(4) 0.2074(3) 0.0370(15) Uani 1 1 d .
C73 C 0.3304(3) 0.7908(4) 0.2206(3) 0.0375(15) Uani 1 1 d .
C74 C 0.3181(3) 0.8448(4) 0.2627(4) 0.0407(16) Uani 1 1 d .
H74 H 0.3229 0.8348 0.3033 0.049 Uiso 1 1 calc R
C75 C 0.2983(3) 0.9144(4) 0.2415(3) 0.0358(15) Uani 1 1 d .
C76 C 0.2832(3) 0.9801(4) 0.2808(3) 0.0393(16) Uani 1 1 d .
H76 H 0.2894 0.9689 0.3234 0.047 Uiso 1 1 calc R
C77 C 0.3270(3) 1.0418(4) 0.2610(3) 0.0384(15) Uani 1 1 d .
C78 C 0.3728(4) 1.0823(4) 0.2948(4) 0.0464(18) Uani 1 1 d .
H78 H 0.3790 1.0728 0.3354 0.056 Uiso 1 1 calc R
C79 C 0.4089(4) 1.1361(5) 0.2687(5) 0.059(2) Uani 1 1 d .
H79 H 0.4408 1.1627 0.2914 0.071 Uiso 1 1 calc R
C80 C 0.3991(4) 1.1521(4) 0.2086(4) 0.0492(19) Uani 1 1 d .
H80 H 0.4241 1.1896 0.1914 0.059 Uiso 1 1 calc R
C81 C 0.3529(4) 1.1130(4) 0.1746(4) 0.0445(17) Uani 1 1 d .
H81 H 0.3456 1.1238 0.1343 0.053 Uiso 1 1 calc R
C82 C 0.3176(3) 1.0574(4) 0.2011(4) 0.0398(16) Uani 1 1 d .
C83 C 0.2658(4) 1.0074(4) 0.1699(3) 0.0402(16) Uani 1 1 d .
H83 H 0.2593 1.0181 0.1273 0.048 Uiso 1 1 calc R
C84 C 0.2922(3) 0.9289(3) 0.1827(3) 0.0359(15) Uani 1 1 d .
C85 C 0.3066(4) 0.8756(4) 0.1423(3) 0.0420(16) Uani 1 1 d .
H85 H 0.3029 0.8864 0.1017 0.050 Uiso 1 1 calc R
C86 C 0.3263(3) 0.8067(4) 0.1608(3) 0.0398(16) Uani 1 1 d .
C87 C 0.2131(3) 1.0020(3) 0.2629(4) 0.0383(15) Uani 1 1 d .
C88 C 0.1604(4) 1.0087(4) 0.3004(4) 0.0424(16) Uani 1 1 d .
H88 H 0.1667 1.0013 0.3413 0.051 Uiso 1 1 calc R
C89 C 0.0988(4) 1.0264(4) 0.2757(4) 0.053(2) Uani 1 1 d .
H89 H 0.0624 1.0310 0.2998 0.063 Uiso 1 1 calc R
C90 C 0.0903(4) 1.0375(4) 0.2158(5) 0.052(2) Uani 1 1 d .
H90 H 0.0480 1.0493 0.1996 0.062 Uiso 1 1 calc R
C91 C 0.1419(4) 1.0316(4) 0.1799(4) 0.049(2) Uani 1 1 d .
H91 H 0.1349 1.0386 0.1390 0.058 Uiso 1 1 calc R
C92 C 0.2045(3) 1.0152(3) 0.2028(4) 0.0392(16) Uani 1 1 d .
C93 C 0.6564(4) 0.6596(4) 0.3463(4) 0.0451(17) Uani 1 1 d .
H93A H 0.7027 0.6627 0.3609 0.054 Uiso 1 1 calc R
H93B H 0.6550 0.6347 0.3080 0.054 Uiso 1 1 calc R
C94 C 0.6161(4) 0.6176(4) 0.3891(4) 0.0497(19) Uani 1 1 d .
H94A H 0.6342 0.5675 0.3929 0.060 Uiso 1 1 calc R
H94B H 0.6214 0.6413 0.4278 0.060 Uiso 1 1 calc R
C95 C 0.5330(4) 0.5637(5) 0.3273(4) 0.056(2) Uani 1 1 d .
H95A H 0.5554 0.5165 0.3350 0.067 Uiso 1 1 calc R
H95B H 0.5494 0.5842 0.2907 0.067 Uiso 1 1 calc R
C96 C 0.4606(4) 0.5516(4) 0.3205(4) 0.0451(17) Uani 1 1 d .
H96A H 0.4507 0.5163 0.2886 0.054 Uiso 1 1 calc R
H96B H 0.4440 0.5313 0.3571 0.054 Uiso 1 1 calc R
C97 C 0.3603(3) 0.6140(4) 0.2958(4) 0.0424(17) Uani 1 1 d .
H97A H 0.3399 0.5880 0.3283 0.051 Uiso 1 1 calc R
H97B H 0.3513 0.5860 0.2594 0.051 Uiso 1 1 calc R
C98 C 0.3323(3) 0.6907(4) 0.2898(4) 0.0437(17) Uani 1 1 d .
H98A H 0.2838 0.6892 0.2906 0.052 Uiso 1 1 calc R
H98B H 0.3492 0.7217 0.3225 0.052 Uiso 1 1 calc R
C99 C 0.6373(4) 0.6754(4) 0.1651(4) 0.0453(17) Uani 1 1 d .
H99A H 0.6839 0.6612 0.1625 0.054 Uiso 1 1 calc R
H99B H 0.6273 0.7146 0.1363 0.054 Uiso 1 1 calc R
C100 C 0.5940(3) 0.6115(4) 0.1534(4) 0.0418(16) Uani 1 1 d .
H10A H 0.6069 0.5861 0.1176 0.050 Uiso 1 1 calc R
H10B H 0.5980 0.5766 0.1864 0.050 Uiso 1 1 calc R
C101 C 0.4816(4) 0.5810(4) 0.1314(4) 0.054(2) Uani 1 1 d .
H10C H 0.4772 0.5473 0.1647 0.065 Uiso 1 1 calc R
H10D H 0.4966 0.5526 0.0978 0.065 Uiso 1 1 calc R
C102 C 0.4179(4) 0.6161(5) 0.1163(4) 0.053(2) Uani 1 1 d .
H10E H 0.3835 0.5786 0.1093 0.063 Uiso 1 1 calc R
H10F H 0.4048 0.6480 0.1486 0.063 Uiso 1 1 calc R
C103 C 0.3665(4) 0.6890(5) 0.0382(4) 0.0497(19) Uani 1 1 d .
H10G H 0.3304 0.6537 0.0432 0.060 Uiso 1 1 calc R
H10H H 0.3714 0.6960 -0.0042 0.060 Uiso 1 1 calc R
C104 C 0.3484(4) 0.7612(4) 0.0653(3) 0.0471(18) Uani 1 1 d .
H10I H 0.3846 0.7969 0.0616 0.056 Uiso 1 1 calc R
H10J H 0.3084 0.7814 0.0453 0.056 Uiso 1 1 calc R
C105 C 1.0102(5) 0.6047(5) 0.4061(4) 0.056(2) Uani 1 1 d .
H105 H 1.0182 0.6387 0.4369 0.067 Uiso 1 1 calc R
C106 C 1.0077(5) 0.6291(5) 0.3501(4) 0.060(2) Uani 1 1 d .
H106 H 1.0131 0.6797 0.3423 0.072 Uiso 1 1 calc R
C107 C 0.9972(3) 0.5795(4) 0.3039(3) 0.0390(16) Uani 1 1 d .
C108 C 0.9868(5) 0.5060(5) 0.3189(4) 0.058(2) Uani 1 1 d .
H108 H 0.9773 0.4707 0.2894 0.070 Uiso 1 1 calc R
C109 C 0.9905(6) 0.4859(5) 0.3770(4) 0.070(3) Uani 1 1 d .
H109 H 0.9849 0.4361 0.3874 0.085 Uiso 1 1 calc R
C110 C 1.0052(6) 0.5119(7) 0.4823(4) 0.074(3) Uani 1 1 d .
H11A H 1.0486 0.5235 0.5000 0.111 Uiso 1 1 calc R
H11B H 0.9976 0.4591 0.4846 0.111 Uiso 1 1 calc R
H11C H 0.9714 0.5377 0.5034 0.111 Uiso 1 1 calc R
C111 C 0.9905(4) 0.6963(4) 0.1683(4) 0.0469(18) Uani 1 1 d .
H111 H 0.9871 0.7467 0.1586 0.056 Uiso 1 1 calc R
C112 C 0.9893(3) 0.6762(4) 0.2259(3) 0.0373(15) Uani 1 1 d .
H112 H 0.9839 0.7120 0.2553 0.045 Uiso 1 1 calc R
C113 C 0.9961(3) 0.6020(4) 0.2407(3) 0.0364(15) Uani 1 1 d .
C114 C 1.0043(4) 0.5521(4) 0.1968(4) 0.0510(19) Uani 1 1 d .
H114 H 1.0096 0.5018 0.2060 0.061 Uiso 1 1 calc R
C115 C 1.0049(5) 0.5748(4) 0.1395(4) 0.057(2) Uani 1 1 d .
H115 H 1.0113 0.5403 0.1093 0.068 Uiso 1 1 calc R
C116 C 0.9958(5) 0.6721(5) 0.0646(4) 0.054(2) Uani 1 1 d .
H11D H 0.9506 0.6720 0.0482 0.081 Uiso 1 1 calc R
H11E H 1.0225 0.6385 0.0423 0.081 Uiso 1 1 calc R
H11F H 1.0139 0.7216 0.0625 0.081 Uiso 1 1 calc R
C117 C 0.4912(3) 0.7723(4) 0.2732(4) 0.0488(19) Uani 1 1 d .
H117 H 0.4881 0.7208 0.2778 0.059 Uiso 1 1 calc R
C118 C 0.4908(3) 0.8025(4) 0.2183(4) 0.0422(16) Uani 1 1 d .
H118 H 0.4874 0.7715 0.1852 0.051 Uiso 1 1 calc R
C119 C 0.4953(3) 0.8785(4) 0.2103(4) 0.0482(19) Uani 1 1 d .
C120 C 0.5019(4) 0.9219(4) 0.2604(4) 0.0495(19) Uani 1 1 d .
H120 H 0.5069 0.9734 0.2573 0.059 Uiso 1 1 calc R
C121 C 0.5011(4) 0.8893(5) 0.3140(4) 0.056(2) Uani 1 1 d .
H121 H 0.5042 0.9192 0.3479 0.067 Uiso 1 1 calc R
C122 C 0.4949(5) 0.7856(6) 0.3791(4) 0.062(2) Uani 1 1 d .
H12A H 0.5373 0.7943 0.3997 0.094 Uiso 1 1 calc R
H12B H 0.4868 0.7329 0.3764 0.094 Uiso 1 1 calc R
H12C H 0.4600 0.8088 0.4004 0.094 Uiso 1 1 calc R
C123 C 0.5091(5) 0.9083(5) 0.0488(5) 0.061(2) Uani 1 1 d .
H123 H 0.5251 0.8838 0.0158 0.074 Uiso 1 1 calc R
C124 C 0.5132(4) 0.8763(4) 0.1028(4) 0.053(2) Uani 1 1 d .
H124 H 0.5316 0.8287 0.1069 0.064 Uiso 1 1 calc R
C125 C 0.4913(4) 0.9115(4) 0.1516(4) 0.0455(18) Uani 1 1 d .
C126 C 0.4645(4) 0.9825(4) 0.1440(4) 0.053(2) Uani 1 1 d .
H126 H 0.4507 1.0096 0.1766 0.064 Uiso 1 1 calc R
C127 C 0.4586(5) 1.0115(5) 0.0885(5) 0.064(3) Uani 1 1 d .
H127 H 0.4379 1.0576 0.0827 0.077 Uiso 1 1 calc R
C128 C 0.4778(5) 1.0117(6) -0.0149(5) 0.070(3) Uani 1 1 d .
H12D H 0.4374 0.9965 -0.0363 0.105 Uiso 1 1 calc R
H12E H 0.5159 0.9973 -0.0368 0.105 Uiso 1 1 calc R
H12F H 0.4777 1.0649 -0.0099 0.105 Uiso 1 1 calc R
C129 C 0.2013(4) 0.7314(5) 0.7884(4) 0.053(2) Uani 1 1 d .
H129 H 0.1729 0.6995 0.8080 0.063 Uiso 1 1 calc R
C130 C 0.1972(4) 0.7360(4) 0.7278(4) 0.050(2) Uani 1 1 d .
H130 H 0.1662 0.7069 0.7062 0.060 Uiso 1 1 calc R
C131 C 0.2389(4) 0.7838(4) 0.6984(4) 0.0435(17) Uani 1 1 d .
C132 C 0.2845(4) 0.8243(4) 0.7344(4) 0.054(2) Uani 1 1 d .
H132 H 0.3139 0.8572 0.7171 0.065 Uiso 1 1 calc R
C133 C 0.2860(4) 0.8162(4) 0.7917(4) 0.055(2) Uani 1 1 d .
H133 H 0.3177 0.8433 0.8143 0.066 Uiso 1 1 calc R
C134 C 0.2500(5) 0.7611(6) 0.8844(4) 0.067(2) Uani 1 1 d .
H13A H 0.2545 0.8085 0.9040 0.100 Uiso 1 1 calc R
H13B H 0.2883 0.7307 0.8949 0.100 Uiso 1 1 calc R
H13C H 0.2101 0.7367 0.8967 0.100 Uiso 1 1 calc R
C135 C 0.1733(4) 0.7793(5) 0.5426(5) 0.063(2) Uani 1 1 d .
H135 H 0.1329 0.7690 0.5219 0.075 Uiso 1 1 calc R
C136 C 0.1764(4) 0.7758(4) 0.6036(4) 0.0479(18) Uani 1 1 d .
H136 H 0.1383 0.7627 0.6235 0.057 Uiso 1 1 calc R
C137 C 0.2341(4) 0.7911(4) 0.6354(4) 0.0478(19) Uani 1 1 d .
C138 C 0.2881(4) 0.8108(5) 0.6040(4) 0.054(2) Uani 1 1 d .
H138 H 0.3286 0.8225 0.6238 0.065 Uiso 1 1 calc R
C139 C 0.2822(5) 0.8133(5) 0.5420(5) 0.060(2) Uani 1 1 d .
H139 H 0.3191 0.8269 0.5206 0.072 Uiso 1 1 calc R
C140 C 0.2226(6) 0.7983(6) 0.4501(5) 0.077(3) Uani 1 1 d .
H14A H 0.1777 0.7878 0.4356 0.116 Uiso 1 1 calc R
H14B H 0.2525 0.7614 0.4354 0.116 Uiso 1 1 calc R
H14C H 0.2356 0.8468 0.4367 0.116 Uiso 1 1 calc R
C141 C 0.1985(4) 0.2018(4) 0.0477(5) 0.058(2) Uani 1 1 d .
H141 H 0.1730 0.1758 0.0190 0.070 Uiso 1 1 calc R
C142 C 0.1828(4) 0.1982(4) 0.1053(4) 0.0473(18) Uani 1 1 d .
H142 H 0.1452 0.1715 0.1159 0.057 Uiso 1 1 calc R
C143 C 0.2214(4) 0.2332(4) 0.1477(4) 0.053(2) Uani 1 1 d .
C144 C 0.2739(4) 0.2759(4) 0.1286(4) 0.0481(19) Uani 1 1 d .
H144 H 0.3008 0.3019 0.1563 0.058 Uiso 1 1 calc R
C145 C 0.2863(4) 0.2802(4) 0.0719(4) 0.052(2) Uani 1 1 d .
H145 H 0.3211 0.3105 0.0599 0.062 Uiso 1 1 calc R
C146 C 0.2683(5) 0.2422(5) -0.0300(5) 0.065(3) Uani 1 1 d .
H14D H 0.3004 0.2034 -0.0361 0.098 Uiso 1 1 calc R
H14E H 0.2874 0.2896 -0.0399 0.098 Uiso 1 1 calc R
H14F H 0.2289 0.2334 -0.0550 0.098 Uiso 1 1 calc R
C147 C 0.1355(7) 0.1972(5) 0.2861(5) 0.079(3) Uani 1 1 d .
H147 H 0.0921 0.1879 0.2977 0.095 Uiso 1 1 calc R
C148 C 0.1464(5) 0.2076(4) 0.2298(5) 0.064(3) Uani 1 1 d .
H148 H 0.1103 0.2035 0.2024 0.077 Uiso 1 1 calc R
C149 C 0.2064(4) 0.2239(4) 0.2095(4) 0.050(2) Uani 1 1 d .
C150 C 0.2581(6) 0.2283(5) 0.2527(5) 0.069(3) Uani 1 1 d .
H150 H 0.3009 0.2398 0.2410 0.082 Uiso 1 1 calc R
C151 C 0.2486(7) 0.2165(5) 0.3111(5) 0.075(3) Uani 1 1 d .
H151 H 0.2839 0.2198 0.3395 0.090 Uiso 1 1 calc R
C152 C 0.1749(12) 0.1841(7) 0.3906(6) 0.131(7) Uani 1 1 d .
H15A H 0.1303 0.1985 0.4002 0.197 Uiso 1 1 calc R
H15B H 0.2069 0.2120 0.4147 0.197 Uiso 1 1 calc R
H15C H 0.1809 0.1318 0.3982 0.197 Uiso 1 1 calc R
C153 C 0.3632(4) 0.9329(7) 0.4280(4) 0.063(3) Uani 1 1 d .
C154 C 0.3707(5) 0.9974(6) 0.4634(5) 0.071(3) Uani 1 1 d .
H15D H 0.3569 0.9869 0.5029 0.107 Uiso 1 1 calc R
H15E H 0.3434 1.0368 0.4464 0.107 Uiso 1 1 calc R
H15F H 0.4168 1.0127 0.4650 0.107 Uiso 1 1 calc R
C155 C 0.4496(8) 0.5696(6) 0.4994(5) 0.094(4) Uani 1 1 d .
C156 C 0.4261(7) 0.6375(6) 0.4749(5) 0.082(3) Uani 1 1 d .
H15G H 0.4383 0.6408 0.4341 0.123 Uiso 1 1 calc R
H15H H 0.4459 0.6783 0.4971 0.123 Uiso 1 1 calc R
H15I H 0.3782 0.6397 0.4768 0.123 Uiso 1 1 calc R
C157 C 0.5484(6) 0.0633(7) 0.4239(5) 0.076(3) Uani 1 1 d .
C158 C 0.5959(6) 0.1080(11) 0.4576(5) 0.113(6) Uani 1 1 d .
H15J H 0.6056 0.1523 0.4356 0.169 Uiso 1 1 calc R
H15K H 0.6364 0.0801 0.4650 0.169 Uiso 1 1 calc R
H15L H 0.5775 0.1215 0.4949 0.169 Uiso 1 1 calc R
C159 C 0.3334(9) 0.3372(11) 0.4396(7) 0.116(5) Uani 1 1 d .
C160 C 0.3667(9) 0.4030(11) 0.4388(8) 0.126(6) Uani 1 1 d .
H16A H 0.4039 0.3988 0.4135 0.190 Uiso 1 1 calc R
H16B H 0.3827 0.4155 0.4785 0.190 Uiso 1 1 calc R
H16C H 0.3369 0.4414 0.4239 0.190 Uiso 1 1 calc R
C161 C 0.1498(12) 0.3673(8) 0.4089(12) 0.133(8) Uani 1 1 d .
C162 C 0.1624(18) 0.3699(10) 0.4717(13) 0.24(2) Uani 1 1 d .
H16D H 0.2020 0.3415 0.4822 0.365 Uiso 1 1 calc R
H16E H 0.1249 0.3491 0.4913 0.365 Uiso 1 1 calc R
H16F H 0.1688 0.4207 0.4841 0.365 Uiso 1 1 calc R
C163 C 0.1638(8) 0.6331(8) 0.9877(7) 0.096(4) Uani 1 1 d .
C164 C 0.1304(7) 0.5680(7) 0.9779(7) 0.098(4) Uani 1 1 d .
H16G H 0.1043 0.5566 1.0117 0.148 Uiso 1 1 calc R
H16H H 0.1620 0.5286 0.9721 0.148 Uiso 1 1 calc R
H16I H 0.1012 0.5727 0.9430 0.148 Uiso 1 1 calc R
F1 F 1.0148(5) 0.1756(4) 0.1216(4) 0.111(3) Uani 1 1 d .
F2 F 1.0475(5) 0.0907(4) 0.0646(4) 0.125(3) Uani 1 1 d .
F3 F 0.9392(4) 0.0958(4) 0.0840(3) 0.114(3) Uani 1 1 d .
F4 F 0.9372(4) 0.2071(6) 0.0509(8) 0.194(7) Uani 1 1 d .
F5 F 1.0421(3) 0.2044(3) 0.0310(3) 0.0758(16) Uani 1 1 d .
F6 F 0.9748(6) 0.1197(8) -0.0033(3) 0.164(6) Uani 1 1 d .
F7 F 0.5090(3) 0.2507(3) 0.1156(3) 0.0724(15) Uani 1 1 d .
F8 F 0.5154(3) 0.1777(3) 0.0360(3) 0.0798(17) Uani 1 1 d .
F9 F 0.4161(3) 0.2020(3) 0.0702(3) 0.0677(14) Uani 1 1 d .
F10 F 0.4378(3) 0.3228(3) 0.0641(3) 0.0747(17) Uani 1 1 d .
F11 F 0.5370(3) 0.3006(3) 0.0307(3) 0.0706(15) Uani 1 1 d .
F12 F 0.4452(3) 0.2533(4) -0.0143(3) 0.0814(17) Uani 1 1 d .
F13 F 0.1773(9) 0.5388(7) 0.4911(6) 0.212(8) Uani 1 1 d .
F14 F 0.2720(6) 0.5324(7) 0.4597(12) 0.266(11) Uani 1 1 d .
F15 F 0.1862(12) 0.5290(6) 0.4045(5) 0.252(11) Uani 1 1 d .
F16 F 0.1615(7) 0.6357(6) 0.4377(11) 0.293(13) Uani 1 1 d .
F17 F 0.2401(5) 0.6370(4) 0.4993(3) 0.117(3) Uani 1 1 d .
F18 F 0.2566(10) 0.6302(7) 0.4099(5) 0.218(9) Uani 1 1 d .
F19 F 0.4051(4) 0.7480(6) 0.8762(4) 0.129(3) Uani 1 1 d .
F20 F 0.4740(5) 0.8111(5) 0.8239(4) 0.129(3) Uani 1 1 d .
F21 F 0.5076(7) 0.7408(7) 0.8969(7) 0.183(6) Uani 1 1 d .
F22 F 0.4467(4) 0.8010(5) 0.9567(4) 0.110(2) Uani 1 1 d .
F23 F 0.4092(5) 0.8697(6) 0.8864(5) 0.132(3) Uani 1 1 d .
F24 F 0.5174(5) 0.8641(6) 0.9017(5) 0.137(4) Uani 1 1 d .
F25 F 0.3559(3) 0.4281(5) 0.9862(4) 0.108(3) Uani 1 1 d .
F26 F 0.3577(4) 0.5211(6) 0.9216(4) 0.125(3) Uani 1 1 d .
F27 F 0.3197(5) 0.4113(7) 0.8967(4) 0.134(4) Uani 1 1 d .
F28 F 0.2505(3) 0.4165(4) 0.9701(3) 0.0813(17) Uani 1 1 d .
F29 F 0.2890(5) 0.5253(4) 0.9925(3) 0.115(3) Uani 1 1 d .
F30 F 0.2505(3) 0.5027(5) 0.9007(3) 0.094(2) Uani 1 1 d .
F31 F 0.0013(4) 0.6179(4) 0.8558(4) 0.102(2) Uani 1 1 d .
F32 F 0.0227(5) 0.7103(4) 0.7998(3) 0.107(2) Uani 1 1 d .
F33 F 0.0940(5) 0.6724(12) 0.8696(5) 0.229(9) Uani 1 1 d .
F34 F 0.0057(5) 0.6898(7) 0.9332(4) 0.144(4) Uani 1 1 d .
F35 F -0.0582(8) 0.7155(8) 0.8615(6) 0.208(8) Uani 1 1 d .
F36 F 0.0361(14) 0.7802(5) 0.8748(5) 0.316(15) Uani 1 1 d .
F37 F 0.2354(3) -0.0246(4) 0.5417(3) 0.0743(16) Uani 1 1 d .
F38 F 0.2235(3) 0.0819(3) 0.4928(3) 0.0842(18) Uani 1 1 d .
F39 F 0.2184(3) -0.0231(4) 0.4449(3) 0.0826(18) Uani 1 1 d .
F40 F 0.1375(3) -0.0628(4) 0.5024(4) 0.090(2) Uani 1 1 d .
F41 F 0.1446(3) 0.0432(4) 0.5503(3) 0.091(2) Uani 1 1 d .
F42 F 0.1265(3) 0.0445(4) 0.4538(3) 0.0724(16) Uani 1 1 d .
F43 F 0.3333(2) -0.0367(3) 1.0105(3) 0.0641(13) Uani 1 1 d .
F44 F 0.3220(3) 0.0477(3) 0.9375(2) 0.0604(13) Uani 1 1 d .
F45 F 0.2551(3) -0.0511(3) 0.9364(2) 0.0604(13) Uani 1 1 d .
F46 F 0.2254(2) -0.0228(3) 1.0276(2) 0.0620(13) Uani 1 1 d .
F47 F 0.2930(3) 0.0753(3) 1.0291(2) 0.0635(13) Uani 1 1 d .
F48 F 0.2147(2) 0.0616(3) 0.9556(2) 0.0587(12) Uani 1 1 d .
N1 N 1.0021(3) 0.5358(4) 0.4187(3) 0.0532(17) Uani 1 1 d .
N2 N 0.9963(3) 0.6483(3) 0.1260(3) 0.0430(14) Uani 1 1 d .
N3 N 0.4961(3) 0.8163(3) 0.3207(3) 0.0461(15) Uani 1 1 d .
N4 N 0.4814(3) 0.9761(5) 0.0431(4) 0.062(2) Uani 1 1 d .
N5 N 0.2457(4) 0.7723(4) 0.8196(4) 0.0580(18) Uani 1 1 d .
N6 N 0.2255(4) 0.7968(4) 0.5132(4) 0.061(2) Uani 1 1 d .
N7 N 0.2506(3) 0.2427(3) 0.0319(4) 0.0513(17) Uani 1 1 d .
N8 N 0.1850(6) 0.1996(4) 0.3267(5) 0.084(3) Uani 1 1 d .
N9 N 0.3564(4) 0.8801(6) 0.4022(4) 0.074(3) Uani 1 1 d .
N10 N 0.4690(11) 0.5174(7) 0.5170(7) 0.166(8) Uani 1 1 d .
N11 N 0.5062(7) 0.0369(7) 0.3937(7) 0.120(5) Uani 1 1 d .
N12 N 0.3136(10) 0.2777(10) 0.4374(11) 0.173(8) Uani 1 1 d .
N13 N 0.1496(16) 0.3613(9) 0.3655(9) 0.195(12) Uani 1 1 d .
N14 N 0.1919(7) 0.6888(9) 0.9947(5) 0.115(4) Uani 1 1 d .
O1 O 1.1195(2) 0.7065(3) 0.2793(3) 0.0486(13) Uani 1 1 d .
O2 O 1.0727(3) 0.7969(3) 0.3606(3) 0.0529(14) Uani 1 1 d .
O3 O 0.9343(2) 0.8053(3) 0.3266(3) 0.0458(12) Uani 1 1 d .
O4 O 0.8504(2) 0.7311(3) 0.2335(2) 0.0410(11) Uani 1 1 d .
O5 O 1.1444(3) 0.7479(3) 0.1710(3) 0.0600(16) Uani 1 1 d .
O6 O 1.0591(2) 0.8393(3) 0.0953(3) 0.0479(13) Uani 1 1 d .
O7 O 0.9206(2) 0.8439(3) 0.1036(2) 0.0428(12) Uani 1 1 d .
O8 O 0.8548(2) 0.7101(3) 0.1146(2) 0.0408(11) Uani 1 1 d .
O9 O 0.6283(2) 0.7320(3) 0.3407(2) 0.0414(11) Uani 1 1 d .
O10 O 0.5473(3) 0.6123(3) 0.3737(3) 0.0519(14) Uani 1 1 d .
O11 O 0.4291(2) 0.6205(3) 0.3073(3) 0.0445(12) Uani 1 1 d .
O12 O 0.3516(2) 0.7203(2) 0.2356(2) 0.0414(11) Uani 1 1 d .
O13 O 0.6251(2) 0.7006(3) 0.2229(2) 0.0406(11) Uani 1 1 d .
O14 O 0.5277(3) 0.6370(3) 0.1464(3) 0.0472(13) Uani 1 1 d .
O15 O 0.4258(3) 0.6594(3) 0.0634(3) 0.0503(13) Uani 1 1 d .
O16 O 0.3371(3) 0.7481(3) 0.1252(2) 0.0445(12) Uani 1 1 d .
O17 O 0.5471(5) 0.7167(8) 0.0326(6) 0.068(4) Uani 0.50 1 d P
O18 O 0.1540(9) 0.2165(9) 0.5461(7) 0.089(5) Uani 0.50 1 d P

loop_
_atom_site_aniso_label
_atom_site_aniso_U_11
_atom_site_aniso_U_22
_atom_site_aniso_U_33
_atom_site_aniso_U_23
_atom_site_aniso_U_13
_atom_site_aniso_U_12
P1 0.0478(11) 0.0526(11) 0.0654(14) 0.0189(11) -0.0160(10) -0.0094(9)
P2 0.0425(10) 0.0484(10) 0.0496(12) 0.0081(9) 0.0054(9) -0.0020(8)
P3 0.0755(16) 0.0668(14) 0.0544(14) -0.0011(12) 0.0006(12) 0.0134(12)
P4 0.0799(18) 0.095(2) 0.0715(18) 0.0115(16) -0.0194(15) -0.0281(17)
P5 0.0478(12) 0.0810(15) 0.0488(13) 0.0028(12) -0.0050(10) -0.0077(11)
P6 0.138(3) 0.0585(15) 0.091(2) 0.0071(15) 0.042(2) -0.0129(17)
P7 0.0542(12) 0.0644(13) 0.0496(13) 0.0139(11) -0.0021(10) 0.0108(10)
P8 0.0478(11) 0.0522(11) 0.0389(11) 0.0063(9) -0.0063(8) -0.0058(9)
C1 0.037(4) 0.031(3) 0.064(5) -0.001(3) 0.004(3) -0.001(3)
C2 0.029(3) 0.035(3) 0.067(5) 0.001(3) 0.000(3) -0.001(3)
C3 0.029(3) 0.033(3) 0.064(5) -0.003(3) -0.004(3) -0.002(3)
C4 0.044(4) 0.031(3) 0.086(7) 0.011(4) 0.013(4) 0.011(3)
C5 0.034(4) 0.039(4) 0.064(5) -0.010(4) -0.005(3) -0.001(3)
C6 0.079(7) 0.051(5) 0.074(6) -0.016(5) -0.017(5) 0.022(5)
C7 0.053(6) 0.065(6) 0.116(10) -0.039(7) -0.038(6) 0.017(5)
C8 0.027(4) 0.057(5) 0.166(14) -0.054(7) -0.020(6) 0.002(4)
C9 0.043(4) 0.038(4) 0.095(7) -0.020(4) 0.009(5) -0.011(3)
C10 0.036(4) 0.031(3) 0.084(6) -0.006(4) -0.001(4) 0.000(3)
C11 0.054(5) 0.043(4) 0.049(5) -0.011(4) -0.001(4) 0.005(3)
C12 0.040(4) 0.028(3) 0.068(5) -0.005(3) 0.004(4) 0.000(3)
C13 0.054(5) 0.046(4) 0.056(5) -0.006(4) 0.002(4) 0.003(4)
C14 0.035(4) 0.027(3) 0.076(6) 0.005(4) -0.014(4) 0.002(3)
C15 0.036(4) 0.029(3) 0.111(8) -0.011(4) 0.005(4) -0.003(3)
C16 0.066(7) 0.038(4) 0.191(16) -0.018(7) 0.049(8) -0.004(4)
C17 0.047(7) 0.057(7) 0.30(3) -0.057(13) 0.013(12) -0.013(5)
C18 0.047(7) 0.079(9) 0.31(3) -0.101(15) -0.084(12) 0.025(7)
C19 0.061(6) 0.056(5) 0.146(12) -0.030(6) -0.050(7) 0.020(5)
C20 0.046(4) 0.038(4) 0.065(6) -0.009(4) -0.011(4) 0.010(3)
C21 0.032(3) 0.042(4) 0.053(5) -0.012(3) 0.009(3) -0.007(3)
C22 0.030(3) 0.040(3) 0.041(4) -0.004(3) 0.005(3) -0.003(3)
C23 0.038(4) 0.032(3) 0.046(4) -0.002(3) 0.003(3) -0.007(3)
C24 0.042(4) 0.030(3) 0.044(4) 0.001(3) 0.010(3) 0.000(3)
C25 0.036(4) 0.037(3) 0.062(5) -0.001(3) 0.009(3) -0.006(3)
C26 0.042(4) 0.052(4) 0.080(7) 0.014(4) 0.000(4) -0.008(4)
C27 0.045(5) 0.051(5) 0.110(9) 0.023(6) 0.019(5) 0.008(4)
C28 0.043(5) 0.046(4) 0.141(12) -0.001(6) 0.038(6) -0.001(4)
C29 0.047(5) 0.045(4) 0.086(7) -0.007(4) 0.020(5) -0.005(4)
C30 0.041(4) 0.044(4) 0.063(5) -0.019(4) 0.018(4) -0.017(3)
C31 0.055(4) 0.027(3) 0.051(4) -0.015(3) 0.010(4) -0.017(3)
C32 0.048(4) 0.034(3) 0.040(4) -0.004(3) 0.008(3) -0.004(3)
C33 0.049(4) 0.041(4) 0.035(4) -0.004(3) 0.009(3) 0.001(3)
C34 0.037(4) 0.035(3) 0.039(4) 0.005(3) 0.006(3) -0.003(3)
C35 0.038(4) 0.032(3) 0.056(5) -0.004(3) 0.010(3) -0.007(3)
C36 0.043(4) 0.030(3) 0.054(5) -0.004(3) 0.011(3) 0.001(3)
C37 0.033(4) 0.038(4) 0.080(6) -0.001(4) 0.011(4) -0.002(3)
C38 0.039(4) 0.036(3) 0.073(6) -0.008(4) 0.009(4) 0.002(3)
C39 0.052(4) 0.032(3) 0.053(5) -0.005(3) -0.008(4) -0.005(3)
C40 0.048(4) 0.030(3) 0.042(4) -0.006(3) 0.008(3) -0.007(3)
C41 0.034(4) 0.050(4) 0.063(5) -0.003(4) -0.005(3) -0.013(3)
C42 0.053(5) 0.039(4) 0.074(6) -0.012(4) 0.008(4) -0.009(3)
C43 0.040(4) 0.050(4) 0.058(5) -0.020(4) 0.001(4) 0.000(3)
C44 0.050(4) 0.035(3) 0.050(5) -0.011(3) -0.003(4) -0.007(3)
C45 0.040(4) 0.043(4) 0.064(5) -0.009(4) 0.001(4) 0.003(3)
C46 0.042(4) 0.042(4) 0.048(4) -0.003(3) 0.011(3) -0.008(3)
C47 0.035(4) 0.045(4) 0.071(6) 0.004(4) -0.002(4) -0.001(3)
C48 0.033(4) 0.042(4) 0.088(7) 0.017(4) -0.010(4) -0.005(3)
C49 0.042(4) 0.033(3) 0.067(5) 0.006(3) 0.005(4) 0.003(3)
C50 0.054(4) 0.033(3) 0.053(5) 0.007(3) 0.010(4) -0.006(3)
C51 0.041(4) 0.047(4) 0.054(5) 0.005(4) -0.004(3) -0.001(3)
C52 0.036(4) 0.038(3) 0.058(5) 0.008(3) -0.003(3) -0.001(3)
C53 0.028(3) 0.039(3) 0.047(4) 0.004(3) -0.005(3) 0.001(3)
C54 0.036(3) 0.034(3) 0.043(4) -0.007(3) 0.002(3) -0.007(3)
C55 0.029(3) 0.040(3) 0.042(4) -0.001(3) -0.002(3) 0.001(3)
C56 0.043(4) 0.039(3) 0.030(4) -0.003(3) 0.001(3) -0.009(3)
C57 0.036(3) 0.028(3) 0.050(4) 0.008(3) 0.006(3) 0.001(3)
C58 0.039(4) 0.032(3) 0.055(5) -0.005(3) -0.001(3) 0.002(3)
C59 0.040(4) 0.040(4) 0.072(6) 0.010(4) 0.000(4) -0.004(3)
C60 0.032(4) 0.047(4) 0.061(5) 0.002(4) 0.008(3) -0.005(3)
C61 0.038(4) 0.048(4) 0.052(5) -0.006(4) 0.005(3) 0.001(3)
C62 0.035(3) 0.037(3) 0.042(4) -0.006(3) 0.004(3) -0.001(3)
C63 0.043(4) 0.037(3) 0.031(4) 0.002(3) 0.004(3) 0.003(3)
C64 0.027(3) 0.046(4) 0.040(4) -0.001(3) -0.003(3) 0.007(3)
C65 0.035(3) 0.040(3) 0.037(4) -0.008(3) 0.000(3) -0.003(3)
C66 0.025(3) 0.033(3) 0.050(4) -0.005(3) -0.010(3) -0.002(2)
C67 0.030(3) 0.035(3) 0.049(4) 0.006(3) 0.005(3) 0.000(3)
C68 0.043(4) 0.035(3) 0.063(5) -0.002(3) 0.017(4) -0.002(3)
C69 0.029(3) 0.038(4) 0.083(6) -0.006(4) 0.004(4) 0.004(3)
C70 0.033(4) 0.045(4) 0.066(6) 0.002(4) 0.003(4) 0.002(3)
C71 0.036(4) 0.048(4) 0.036(4) 0.005(3) -0.003(3) 0.000(3)
C72 0.028(3) 0.045(4) 0.038(4) 0.000(3) 0.004(3) 0.003(3)
C73 0.031(3) 0.037(3) 0.044(4) -0.002(3) -0.006(3) 0.000(3)
C74 0.033(3) 0.033(3) 0.056(5) 0.001(3) -0.005(3) 0.002(3)
C75 0.030(3) 0.031(3) 0.047(4) 0.006(3) 0.001(3) -0.002(3)
C76 0.038(4) 0.047(4) 0.032(4) 0.007(3) -0.013(3) 0.000(3)
C77 0.027(3) 0.038(3) 0.051(4) -0.001(3) -0.001(3) -0.005(3)
C78 0.036(4) 0.049(4) 0.053(5) -0.006(4) -0.012(3) -0.004(3)
C79 0.040(4) 0.067(5) 0.071(6) -0.012(5) -0.008(4) -0.010(4)
C80 0.036(4) 0.042(4) 0.069(6) 0.000(4) 0.004(4) -0.011(3)
C81 0.049(4) 0.046(4) 0.040(4) 0.000(3) 0.010(3) 0.005(3)
C82 0.037(4) 0.030(3) 0.051(4) -0.005(3) -0.002(3) -0.005(3)
C83 0.040(4) 0.035(3) 0.045(4) -0.009(3) -0.011(3) -0.005(3)
C84 0.038(3) 0.025(3) 0.044(4) 0.003(3) -0.012(3) -0.001(3)
C85 0.047(4) 0.037(3) 0.041(4) 0.011(3) -0.011(3) -0.004(3)
C86 0.040(4) 0.040(3) 0.039(4) -0.004(3) -0.007(3) -0.003(3)
C87 0.033(3) 0.027(3) 0.055(4) 0.003(3) -0.002(3) -0.005(3)
C88 0.039(4) 0.038(3) 0.050(5) -0.003(3) 0.004(3) -0.001(3)
C89 0.034(4) 0.048(4) 0.077(6) 0.008(4) 0.008(4) -0.006(3)
C90 0.026(3) 0.031(3) 0.099(7) -0.002(4) -0.004(4) -0.006(3)
C91 0.047(4) 0.023(3) 0.074(6) -0.006(3) -0.016(4) -0.009(3)
C92 0.035(4) 0.027(3) 0.054(5) -0.001(3) -0.009(3) -0.002(3)
C93 0.041(4) 0.040(4) 0.054(5) 0.003(3) -0.001(3) 0.004(3)
C94 0.039(4) 0.044(4) 0.064(5) 0.011(4) -0.010(4) -0.003(3)
C95 0.058(5) 0.049(4) 0.061(5) -0.017(4) 0.005(4) 0.019(4)
C96 0.046(4) 0.031(3) 0.058(5) -0.002(3) -0.002(4) 0.008(3)
C97 0.034(3) 0.031(3) 0.061(5) 0.013(3) -0.002(3) -0.007(3)
C98 0.032(3) 0.041(4) 0.057(5) 0.012(3) -0.005(3) 0.005(3)
C99 0.035(4) 0.053(4) 0.048(4) -0.006(4) 0.001(3) -0.008(3)
C100 0.034(4) 0.039(4) 0.051(4) -0.011(3) -0.006(3) -0.001(3)
C101 0.052(4) 0.036(4) 0.074(6) -0.013(4) -0.006(4) -0.002(3)
C102 0.046(4) 0.048(4) 0.062(5) 0.005(4) -0.013(4) -0.002(3)
C103 0.051(4) 0.055(4) 0.042(4) -0.006(4) -0.018(3) -0.003(4)
C104 0.058(5) 0.046(4) 0.037(4) -0.003(3) 0.001(3) -0.010(3)
C105 0.065(5) 0.061(5) 0.042(5) -0.006(4) 0.003(4) -0.012(4)
C106 0.079(6) 0.044(4) 0.058(6) -0.009(4) 0.011(5) -0.010(4)
C107 0.036(3) 0.040(3) 0.042(4) 0.002(3) 0.006(3) -0.001(3)
C108 0.086(6) 0.045(4) 0.044(5) 0.002(4) -0.004(4) 0.002(4)
C109 0.113(8) 0.054(5) 0.045(5) 0.005(4) 0.007(5) 0.016(5)
C110 0.076(7) 0.105(8) 0.039(5) 0.013(5) -0.003(5) 0.010(6)
C111 0.033(4) 0.047(4) 0.061(5) -0.004(4) 0.002(3) -0.007(3)
C112 0.031(3) 0.035(3) 0.045(4) -0.001(3) -0.005(3) -0.001(3)
C113 0.029(3) 0.042(3) 0.038(4) 0.007(3) -0.001(3) -0.002(3)
C114 0.061(5) 0.042(4) 0.049(5) 0.003(4) 0.000(4) 0.001(4)
C115 0.065(5) 0.043(4) 0.061(6) -0.015(4) -0.008(4) 0.001(4)
C116 0.066(5) 0.061(5) 0.035(4) -0.001(4) 0.002(4) -0.002(4)
C117 0.029(3) 0.049(4) 0.069(6) 0.007(4) 0.001(3) -0.003(3)
C118 0.034(3) 0.042(4) 0.051(5) -0.003(3) 0.000(3) -0.002(3)
C119 0.022(3) 0.051(4) 0.072(6) 0.009(4) 0.008(3) -0.003(3)
C120 0.058(5) 0.033(3) 0.056(5) -0.003(3) -0.011(4) -0.007(3)
C121 0.061(5) 0.049(4) 0.057(5) -0.007(4) 0.003(4) -0.007(4)
C122 0.057(5) 0.071(6) 0.060(6) 0.008(5) 0.007(4) 0.001(4)
C123 0.054(5) 0.056(5) 0.075(6) 0.015(5) 0.008(4) -0.001(4)
C124 0.057(5) 0.043(4) 0.060(5) 0.011(4) 0.000(4) -0.002(4)
C125 0.032(3) 0.043(4) 0.061(5) 0.012(4) -0.006(3) -0.011(3)
C126 0.048(4) 0.038(4) 0.073(6) 0.006(4) -0.004(4) 0.000(3)
C127 0.063(6) 0.046(4) 0.085(7) 0.018(5) 0.016(5) -0.006(4)
C128 0.072(6) 0.069(6) 0.068(6) 0.030(5) 0.007(5) -0.001(5)
C129 0.053(5) 0.049(4) 0.057(5) 0.000(4) 0.011(4) 0.001(4)
C130 0.045(4) 0.030(3) 0.076(6) 0.000(4) 0.013(4) -0.008(3)
C131 0.038(4) 0.037(3) 0.056(5) -0.001(3) 0.004(3) 0.004(3)
C132 0.059(5) 0.032(3) 0.072(6) 0.000(4) 0.002(4) -0.011(3)
C133 0.050(5) 0.045(4) 0.068(6) 0.009(4) -0.007(4) -0.009(4)
C134 0.077(6) 0.075(6) 0.049(5) 0.001(5) 0.003(5) -0.005(5)
C135 0.046(5) 0.056(5) 0.086(7) -0.012(5) -0.007(5) -0.001(4)
C136 0.041(4) 0.044(4) 0.058(5) -0.007(4) 0.000(4) -0.002(3)
C137 0.043(4) 0.034(3) 0.067(6) 0.001(3) 0.007(4) -0.001(3)
C138 0.036(4) 0.053(4) 0.075(6) 0.011(4) 0.007(4) 0.002(3)
C139 0.055(5) 0.047(4) 0.079(7) 0.009(4) -0.001(5) 0.007(4)
C140 0.100(8) 0.060(6) 0.070(7) -0.002(5) -0.009(6) 0.009(5)
C141 0.039(4) 0.044(4) 0.092(7) -0.006(4) -0.004(4) -0.016(3)
C142 0.047(4) 0.035(3) 0.060(5) -0.001(3) 0.000(4) -0.007(3)
C143 0.048(4) 0.032(3) 0.079(6) 0.001(4) -0.009(4) 0.004(3)
C144 0.055(5) 0.027(3) 0.061(5) 0.003(3) -0.013(4) 0.002(3)
C145 0.038(4) 0.038(4) 0.078(7) 0.002(4) -0.012(4) -0.003(3)
C146 0.077(6) 0.046(4) 0.074(7) 0.009(4) 0.012(5) -0.011(4)
C147 0.115(9) 0.052(5) 0.071(7) 0.003(5) 0.013(7) -0.034(6)
C148 0.077(6) 0.029(3) 0.087(7) 0.003(4) 0.003(5) -0.018(4)
C149 0.064(5) 0.025(3) 0.061(5) 0.009(3) -0.006(4) 0.004(3)
C150 0.091(7) 0.042(4) 0.071(7) 0.002(4) -0.008(5) 0.025(5)
C151 0.117(9) 0.049(5) 0.059(6) -0.009(4) 0.004(6) 0.027(6)
C152 0.27(2) 0.061(7) 0.068(8) 0.015(6) 0.040(11) 0.001(10)
C153 0.047(5) 0.098(8) 0.041(5) 0.001(5) -0.014(4) 0.016(5)
C154 0.059(6) 0.077(6) 0.078(7) -0.001(5) -0.001(5) 0.007(5)
C155 0.167(13) 0.049(5) 0.062(7) -0.004(5) -0.038(8) 0.002(7)
C156 0.112(9) 0.070(6) 0.065(7) 0.010(5) 0.016(6) -0.007(6)
C157 0.079(7) 0.094(8) 0.058(6) 0.012(6) 0.032(6) 0.029(6)
C158 0.066(7) 0.230(19) 0.044(6) 0.005(9) 0.007(5) 0.029(9)
C159 0.116(11) 0.132(13) 0.098(11) 0.007(10) -0.017(9) -0.048(11)
C160 0.118(12) 0.140(14) 0.122(13) -0.055(11) 0.013(10) -0.026(11)
C161 0.20(2) 0.059(7) 0.144(17) 0.001(11) 0.077(17) -0.025(9)
C162 0.44(5) 0.081(11) 0.23(3) -0.021(14) 0.24(3) -0.019(18)
C163 0.099(9) 0.079(8) 0.110(11) -0.002(8) -0.011(8) -0.014(7)
C164 0.091(8) 0.074(7) 0.129(12) -0.007(8) -0.004(8) -0.005(6)
F1 0.151(7) 0.094(5) 0.089(5) -0.018(4) 0.020(5) -0.034(5)
F2 0.151(7) 0.061(4) 0.157(8) -0.005(4) -0.058(6) 0.036(4)
F3 0.142(7) 0.110(5) 0.089(5) 0.040(4) 0.002(5) -0.072(5)
F4 0.060(4) 0.142(8) 0.382(19) 0.152(11) 0.038(7) 0.036(5)
F5 0.054(3) 0.075(3) 0.098(5) 0.014(3) 0.003(3) -0.026(3)
F6 0.171(9) 0.252(13) 0.063(4) 0.040(6) -0.045(5) -0.138(10)
F7 0.081(4) 0.068(3) 0.066(4) 0.002(3) -0.016(3) -0.007(3)
F8 0.076(4) 0.063(3) 0.100(5) -0.009(3) -0.002(3) 0.016(3)
F9 0.057(3) 0.069(3) 0.078(4) 0.008(3) 0.011(3) -0.021(2)
F10 0.053(3) 0.053(3) 0.118(5) -0.001(3) 0.009(3) 0.006(2)
F11 0.049(3) 0.078(3) 0.085(4) 0.033(3) 0.010(3) -0.006(2)
F12 0.078(4) 0.107(5) 0.058(3) -0.001(3) -0.006(3) -0.009(3)
F13 0.311(18) 0.159(10) 0.176(11) -0.057(9) 0.134(13) -0.125(12)
F14 0.129(9) 0.103(7) 0.57(4) -0.001(13) 0.079(15) 0.058(7)
F15 0.56(3) 0.088(6) 0.094(7) -0.002(5) -0.107(12) -0.045(12)
F16 0.166(11) 0.085(6) 0.61(4) -0.066(12) -0.211(17) 0.050(7)
F17 0.192(9) 0.080(4) 0.076(5) 0.007(4) -0.028(5) -0.023(5)
F18 0.40(2) 0.137(8) 0.130(9) 0.002(7) 0.175(13) -0.030(11)
F19 0.116(6) 0.151(8) 0.119(7) -0.019(6) -0.012(5) -0.078(6)
F20 0.177(9) 0.114(6) 0.098(6) -0.004(5) 0.015(6) -0.072(6)
F21 0.175(11) 0.137(9) 0.230(15) -0.025(9) -0.074(10) 0.019(8)
F22 0.107(6) 0.114(6) 0.107(6) 0.021(5) -0.006(5) -0.006(5)
F23 0.110(6) 0.124(7) 0.159(9) 0.024(6) -0.042(6) 0.003(5)
F24 0.113(6) 0.142(7) 0.153(9) -0.028(7) -0.022(6) -0.058(6)
F25 0.064(4) 0.142(7) 0.116(6) 0.038(5) -0.018(4) 0.006(4)
F26 0.067(4) 0.170(8) 0.139(7) 0.071(7) 0.000(4) -0.034(5)
F27 0.146(8) 0.187(9) 0.071(5) -0.014(5) 0.032(5) 0.054(7)
F28 0.075(4) 0.081(4) 0.089(5) 0.007(3) 0.005(3) -0.010(3)
F29 0.195(9) 0.074(4) 0.077(5) -0.023(4) 0.007(5) -0.021(5)
F30 0.069(4) 0.150(7) 0.062(4) 0.032(4) -0.008(3) 0.004(4)
F31 0.121(6) 0.070(4) 0.114(6) 0.003(4) -0.007(5) -0.007(4)
F32 0.152(7) 0.087(5) 0.081(5) 0.009(4) -0.002(5) -0.029(5)
F33 0.099(7) 0.47(3) 0.115(8) 0.047(12) 0.018(6) -0.110(11)
F34 0.148(8) 0.225(12) 0.060(5) 0.010(6) 0.031(5) -0.024(8)
F35 0.230(14) 0.208(13) 0.192(13) 0.092(11) 0.081(11) 0.139(12)
F36 0.79(5) 0.076(6) 0.079(6) 0.005(5) 0.001(13) -0.148(14)
F37 0.062(3) 0.096(4) 0.063(3) 0.012(3) -0.010(3) 0.026(3)
F38 0.080(4) 0.068(3) 0.102(5) 0.005(3) -0.021(3) -0.001(3)
F39 0.067(3) 0.122(5) 0.060(4) -0.013(4) 0.006(3) 0.004(3)
F40 0.069(4) 0.077(4) 0.124(6) 0.030(4) -0.005(4) -0.009(3)
F41 0.085(4) 0.127(6) 0.063(4) 0.008(4) 0.005(3) 0.047(4)
F42 0.053(3) 0.092(4) 0.071(4) 0.029(3) -0.007(3) 0.015(3)
F43 0.051(3) 0.070(3) 0.070(3) 0.017(3) -0.011(2) -0.005(2)
F44 0.068(3) 0.069(3) 0.045(3) 0.017(2) 0.010(2) -0.011(2)
F45 0.085(4) 0.048(2) 0.047(3) 0.000(2) -0.010(2) -0.009(2)
F46 0.056(3) 0.081(3) 0.048(3) 0.014(3) -0.006(2) -0.018(3)
F47 0.073(3) 0.060(3) 0.056(3) -0.004(2) -0.019(3) -0.018(2)
F48 0.062(3) 0.063(3) 0.049(3) 0.006(2) -0.017(2) 0.012(2)
N1 0.044(4) 0.068(4) 0.047(4) 0.014(4) -0.002(3) 0.011(3)
N2 0.043(3) 0.044(3) 0.041(4) 0.001(3) -0.003(3) 0.000(3)
N3 0.043(3) 0.042(3) 0.054(4) 0.002(3) 0.006(3) 0.004(3)
N4 0.040(4) 0.069(5) 0.078(6) 0.022(4) -0.011(4) -0.016(3)
N5 0.055(4) 0.060(4) 0.060(5) -0.009(4) 0.009(4) 0.002(3)
N6 0.049(4) 0.043(3) 0.090(6) 0.000(4) 0.000(4) 0.014(3)
N7 0.045(4) 0.038(3) 0.071(5) 0.006(3) 0.000(3) 0.001(3)
N8 0.132(9) 0.037(4) 0.083(7) 0.001(4) 0.015(7) -0.009(5)
N9 0.048(4) 0.108(7) 0.063(5) -0.030(5) -0.021(4) 0.028(4)
N10 0.30(2) 0.075(8) 0.108(10) 0.010(7) -0.101(13) -0.030(11)
N11 0.120(10) 0.102(8) 0.141(12) -0.058(8) 0.042(9) -0.052(8)
N12 0.150(15) 0.123(12) 0.25(2) 0.013(14) 0.017(14) -0.046(12)
N13 0.39(4) 0.080(9) 0.118(13) 0.020(10) 0.046(19) -0.038(14)
N14 0.106(9) 0.156(13) 0.084(8) -0.019(8) 0.004(7) 0.014(9)
O1 0.035(3) 0.033(2) 0.078(4) -0.012(3) 0.002(3) -0.001(2)
O2 0.053(3) 0.042(3) 0.064(4) -0.004(3) 0.002(3) 0.001(2)
O3 0.042(3) 0.032(2) 0.062(3) -0.009(2) -0.008(2) -0.007(2)
O4 0.035(2) 0.042(2) 0.046(3) -0.010(2) 0.000(2) -0.008(2)
O5 0.071(4) 0.031(2) 0.077(4) 0.001(3) -0.007(3) 0.007(3)
O6 0.033(2) 0.032(2) 0.077(4) 0.012(2) -0.014(2) -0.0019(19)
O7 0.036(3) 0.045(3) 0.048(3) 0.009(2) -0.001(2) -0.002(2)
O8 0.036(2) 0.035(2) 0.052(3) 0.001(2) 0.006(2) -0.005(2)
O9 0.040(3) 0.039(2) 0.046(3) 0.004(2) 0.005(2) -0.001(2)
O10 0.042(3) 0.038(3) 0.074(4) 0.002(3) -0.008(3) 0.002(2)
O11 0.036(3) 0.034(2) 0.063(3) 0.007(2) -0.003(2) 0.002(2)
O12 0.044(3) 0.032(2) 0.049(3) 0.011(2) 0.003(2) 0.001(2)
O13 0.036(2) 0.039(2) 0.047(3) -0.006(2) 0.000(2) -0.006(2)
O14 0.045(3) 0.031(2) 0.064(4) -0.009(2) -0.013(3) 0.001(2)
O15 0.045(3) 0.054(3) 0.052(3) -0.004(3) -0.007(2) 0.003(2)
O16 0.057(3) 0.033(2) 0.042(3) 0.000(2) -0.005(2) -0.001(2)
O17 0.020(5) 0.102(10) 0.083(9) 0.055(8) 0.007(5) -0.005(5)
O18 0.124(13) 0.077(9) 0.062(9) -0.021(8) -0.022(9) 0.010(9)

loop_
_atom_type_symbol
_atom_type_description
_atom_type_scat_dispersion_real
_atom_type_scat_dispersion_imag
_atom_type_scat_source
C C 0.0033 0.0016 'International Tables Vol C Tables 4.2.6.8 and 6.1.1.4'
H H 0.0000 0.0000 'International Tables Vol C Tables 4.2.6.8 and 6.1.1.4'
N N 0.0061 0.0033 'International Tables Vol C Tables 4.2.6.8 and 6.1.1.4'
O O 0.0106 0.0060 'International Tables Vol C Tables 4.2.6.8 and 6.1.1.4'
F F 0.0171 0.0103 'International Tables Vol C Tables 4.2.6.8 and 6.1.1.4'
P P 0.1023 0.0942 'International Tables Vol C Tables 4.2.6.8 and 6.1.1.4'

loop_
_geom_angle_atom_site_label_1
_geom_angle_atom_site_label_2
_geom_angle_atom_site_label_3
_geom_angle
F4 P1 F6 90.5(9)
F4 P1 F2 179.1(8)
F6 P1 F2 88.6(7)
F4 P1 F1 94.4(8)
F6 P1 F1 175.0(7)
F2 P1 F1 86.4(5)
F4 P1 F5 90.1(4)
F6 P1 F5 89.3(4)
F2 P1 F5 89.8(5)
F1 P1 F5 90.1(4)
F4 P1 F3 88.0(5)
F6 P1 F3 89.5(4)
F2 P1 F3 92.1(5)
F1 P1 F3 91.2(4)
F5 P1 F3 177.7(4)
F10 P2 F12 88.7(4)
F10 P2 F8 179.9(5)
F12 P2 F8 91.3(4)
F10 P2 F9 90.5(3)
F12 P2 F9 90.1(3)
F8 P2 F9 89.6(3)
F10 P2 F7 89.8(4)
F12 P2 F7 177.8(4)
F8 P2 F7 90.2(4)
F9 P2 F7 91.5(3)
F10 P2 F11 88.5(3)
F12 P2 F11 90.3(3)
F8 P2 F11 91.5(3)
F9 P2 F11 178.9(4)
F7 P2 F11 88.1(3)
F16 P3 F13 94.3(13)
F16 P3 F14 176.4(11)
F13 P3 F14 89.3(11)
F16 P3 F15 92.2(10)
F13 P3 F15 83.7(9)
F14 P3 F15 88.9(11)
F16 P3 F18 86.7(11)
F13 P3 F18 176.5(9)
F14 P3 F18 89.7(10)
F15 P3 F18 99.6(9)
F16 P3 F17 86.3(7)
F13 P3 F17 92.2(6)
F14 P3 F17 93.0(10)
F15 P3 F17 175.5(10)
F18 P3 F17 84.5(7)
F21 P4 F22 92.7(8)
F21 P4 F24 96.6(7)
F22 P4 F24 93.8(6)
F21 P4 F20 92.0(8)
F22 P4 F20 174.7(6)
F24 P4 F20 88.0(5)
F21 P4 F19 87.5(7)
F22 P4 F19 89.7(5)
F24 P4 F19 174.5(6)
F20 P4 F19 88.1(5)
F21 P4 F23 174.9(7)
F22 P4 F23 85.4(5)
F24 P4 F23 88.2(6)
F20 P4 F23 89.7(6)
F19 P4 F23 87.8(6)
F29 P5 F26 90.7(6)
F29 P5 F30 92.9(5)
F26 P5 F30 92.0(4)
F29 P5 F27 178.2(5)
F26 P5 F27 90.5(6)
F30 P5 F27 88.3(5)
F29 P5 F25 92.0(5)
F26 P5 F25 92.1(4)
F30 P5 F25 173.5(5)
F27 P5 F25 86.6(5)
F29 P5 F28 88.7(4)
F26 P5 F28 177.9(4)
F30 P5 F28 90.0(4)
F27 P5 F28 90.0(5)
F25 P5 F28 86.0(4)
F31 P6 F36 176.6(11)
F31 P6 F32 90.0(5)
F36 P6 F32 88.1(5)
F31 P6 F35 89.0(8)
F36 P6 F35 93.9(13)
F32 P6 F35 91.4(7)
F31 P6 F34 90.6(6)
F36 P6 F34 91.6(7)
F32 P6 F34 176.1(7)
F35 P6 F34 84.7(7)
F31 P6 F33 84.8(8)
F36 P6 F33 92.4(13)
F32 P6 F33 88.2(6)
F35 P6 F33 173.7(10)
F34 P6 F33 95.7(6)
F41 P7 F39 178.8(5)
F41 P7 F37 90.6(3)
F39 P7 F37 89.7(3)
F41 P7 F38 90.2(4)
F39 P7 F38 88.6(4)
F37 P7 F38 90.4(4)
F41 P7 F40 89.6(5)
F39 P7 F40 91.5(4)
F37 P7 F40 90.5(4)
F38 P7 F40 179.1(4)
F41 P7 F42 89.2(3)
F39 P7 F42 90.5(4)
F37 P7 F42 179.4(4)
F38 P7 F42 89.1(3)
F40 P7 F42 90.0(4)
F46 P8 F45 90.6(3)
F46 P8 F44 179.1(3)
F45 P8 F44 90.1(3)
F46 P8 F48 90.2(3)
F45 P8 F48 90.1(3)
F44 P8 F48 89.3(3)
F46 P8 F43 90.2(3)
F45 P8 F43 91.2(3)
F44 P8 F43 90.3(3)
F48 P8 F43 178.6(3)
F46 P8 F47 89.9(3)
F45 P8 F47 179.4(3)
F44 P8 F47 89.4(3)
F48 P8 F47 90.1(3)
F43 P8 F47 88.6(3)
O1 C1 C14 121.6(6)
O1 C1 C2 118.5(8)
C14 C1 C2 119.6(7)
C3 C2 C1 118.5(8)
C3 C2 H2 120.7
C1 C2 H2 120.7
C12 C3 C2 121.1(7)
C12 C3 C4 114.6(7)
C2 C3 C4 123.9(8)
C3 C4 C15 102.4(7)
C3 C4 C5 106.0(6)
C15 C4 C5 104.2(7)
C3 C4 H4 114.3
C15 C4 H4 114.3
C5 C4 H4 114.3
C6 C5 C10 122.0(8)
C6 C5 C4 124.7(9)
C10 C5 C4 113.0(7)
C5 C6 C7 119.6(11)
C5 C6 H6 120.2
C7 C6 H6 120.2
C8 C7 C6 119.5(10)
C8 C7 H7 120.2
C6 C7 H7 120.2
C7 C8 C9 121.3(9)
C7 C8 H8 119.4
C9 C8 H8 119.4
C10 C9 C8 118.7(11)
C10 C9 H9 120.7
C8 C9 H9 120.7
C9 C10 C5 118.8(8)
C9 C10 C11 127.2(9)
C5 C10 C11 114.0(7)
C20 C11 C10 104.3(7)
C20 C11 C12 103.7(6)
C10 C11 C12 107.0(7)
C20 C11 H11 113.6
C10 C11 H11 113.6
C12 C11 H11 113.6
C3 C12 C13 121.4(7)
C3 C12 C11 113.6(6)
C13 C12 C11 124.7(8)
C14 C13 C12 116.2(8)
C14 C13 H13 121.9
C12 C13 H13 121.9
C1 C14 C13 123.2(7)
C1 C14 O5 114.0(7)
C13 C14 O5 122.8(8)
C20 C15 C16 123.2(11)
C20 C15 C4 114.3(7)
C16 C15 C4 122.5(11)
C15 C16 C17 115.7(15)
C15 C16 H16 122.1
C17 C16 H16 122.1
C18 C17 C16 121.6(13)
C18 C17 H17 119.2
C16 C17 H17 119.2
C17 C18 C19 123.0(15)
C17 C18 H18 118.5
C19 C18 H18 118.5
C18 C19 C20 116.7(16)
C18 C19 H19 121.6
C20 C19 H19 121.6
C15 C20 C19 119.5(10)
C15 C20 C11 114.4(8)
C19 C20 C11 125.8(10)
O4 C21 C22 122.7(7)
O4 C21 C34 116.4(6)
C22 C21 C34 120.6(6)
C21 C22 C23 118.4(7)
C21 C22 H22 120.8
C23 C22 H22 120.8
C32 C23 C22 120.9(6)
C32 C23 C24 114.3(6)
C22 C23 C24 124.7(7)
C23 C24 C35 105.9(6)
C23 C24 C25 104.3(6)
C35 C24 C25 104.6(6)
C23 C24 H24 113.7
C35 C24 H24 113.7
C25 C24 H24 113.7
C26 C25 C30 121.8(8)
C26 C25 C24 126.0(8)
C30 C25 C24 112.2(7)
C25 C26 C27 119.2(10)
C25 C26 H26 120.4
C27 C26 H26 120.4
C28 C27 C26 120.6(10)
C28 C27 H27 119.7
C26 C27 H27 119.7
C27 C28 C29 121.8(9)
C27 C28 H28 119.1
C29 C28 H28 119.1
C30 C29 C28 117.2(10)
C30 C29 H29 121.4
C28 C29 H29 121.4
C25 C30 C29 119.4(9)
C25 C30 C31 114.3(7)
C29 C30 C31 126.3(8)
C30 C31 C32 104.5(6)
C30 C31 C40 105.1(6)
C32 C31 C40 106.7(6)
C30 C31 H31 113.3
C32 C31 H31 113.3
C40 C31 H31 113.3
C23 C32 C33 120.2(6)
C23 C32 C31 112.9(6)
C33 C32 C31 126.9(7)
C32 C33 C34 120.5(7)
C32 C33 H33 119.8
C34 C33 H33 119.8
O8 C34 C33 118.1(6)
O8 C34 C21 122.3(6)
C33 C34 C21 119.4(6)
C40 C35 C36 121.0(7)
C40 C35 C24 114.4(6)
C36 C35 C24 124.6(7)
C35 C36 C37 116.7(8)
C35 C36 H36 121.7
C37 C36 H36 121.7
C38 C37 C36 121.0(7)
C38 C37 H37 119.5
C36 C37 H37 119.5
C37 C38 C39 121.7(8)
C37 C38 H38 119.1
C39 C38 H38 119.1
C38 C39 C40 118.7(8)
C38 C39 H39 120.7
C40 C39 H39 120.7
C35 C40 C39 120.8(7)
C35 C40 C31 112.6(7)
C39 C40 C31 126.5(7)
O1 C41 C42 106.7(6)
O1 C41 H41A 110.4
C42 C41 H41A 110.4
O1 C41 H41B 110.4
C42 C41 H41B 110.4
H41A C41 H41B 108.6
O2 C42 C41 109.4(7)
O2 C42 H42A 109.8
C41 C42 H42A 109.8
O2 C42 H42B 109.8
C41 C42 H42B 109.8
H42A C42 H42B 108.2
O2 C43 C44 115.4(7)
O2 C43 H43A 108.4
C44 C43 H43A 108.4
O2 C43 H43B 108.4
C44 C43 H43B 108.4
H43A C43 H43B 107.5
O3 C44 C43 109.4(6)
O3 C44 H44A 109.8
C43 C44 H44A 109.8
O3 C44 H44B 109.8
C43 C44 H44B 109.8
H44A C44 H44B 108.2
O3 C45 C46 108.3(6)
O3 C45 H45A 110.0
C46 C45 H45A 110.0
O3 C45 H45B 110.0
C46 C45 H45B 110.0
H45A C45 H45B 108.4
O4 C46 C45 108.3(6)
O4 C46 H46A 110.0
C45 C46 H46A 110.0
O4 C46 H46B 110.0
C45 C46 H46B 110.0
H46A C46 H46B 108.4
O5 C47 C48 104.5(7)
O5 C47 H47A 110.9
C48 C47 H47A 110.9
O5 C47 H47B 110.9
C48 C47 H47B 110.9
H47A C47 H47B 108.9
O6 C48 C47 107.0(6)
O6 C48 H48A 110.3
C47 C48 H48A 110.3
O6 C48 H48B 110.3
C47 C48 H48B 110.3
H48A C48 H48B 108.6
O6 C49 C50 106.9(6)
O6 C49 H49A 110.3
C50 C49 H49A 110.3
O6 C49 H49B 110.3
C50 C49 H49B 110.3
H49A C49 H49B 108.6
O7 C50 C49 110.4(6)
O7 C50 H50A 109.6
C49 C50 H50A 109.6
O7 C50 H50B 109.6
C49 C50 H50B 109.6
H50A C50 H50B 108.1
O7 C51 C52 109.0(6)
O7 C51 H51A 109.9
C52 C51 H51A 109.9
O7 C51 H51B 109.9
C52 C51 H51B 109.9
H51A C51 H51B 108.3
O8 C52 C51 106.5(6)
O8 C52 H52A 110.4
C51 C52 H52A 110.4
O8 C52 H52B 110.4
C51 C52 H52B 110.4
H52A C52 H52B 108.6
C66 C53 O9 123.6(6)
C66 C53 C54 120.4(7)
O9 C53 C54 115.8(7)
C55 C54 C53 118.3(7)
C55 C54 H54 120.9
C53 C54 H54 120.9
C54 C55 C64 121.3(7)
C54 C55 C56 125.8(7)
C64 C55 C56 112.9(6)
C67 C56 C55 105.1(6)
C67 C56 C57 103.8(6)
C55 C56 C57 106.7(6)
C67 C56 H56 113.5
C55 C56 H56 113.5
C57 C56 H56 113.5
C58 C57 C62 119.9(6)
C58 C57 C56 126.2(7)
C62 C57 C56 113.8(6)
C59 C58 C57 118.5(8)
C59 C58 H58 120.7
C57 C58 H58 120.7
C60 C59 C58 121.8(8)
C60 C59 H59 119.1
C58 C59 H59 119.1
C59 C60 C61 120.7(7)
C59 C60 H60 119.6
C61 C60 H60 119.6
C62 C61 C60 119.2(8)
C62 C61 H61 120.4
C60 C61 H61 120.4
C61 C62 C57 119.8(7)
C61 C62 C63 127.8(7)
C57 C62 C63 112.4(6)
C62 C63 C72 105.0(6)
C62 C63 C64 107.0(6)
C72 C63 C64 104.6(5)
C62 C63 H63 113.2
C72 C63 H63 113.2
C64 C63 H63 113.2
C65 C64 C55 121.5(7)
C65 C64 C63 124.3(7)
C55 C64 C63 114.1(6)
C64 C65 C66 116.8(7)
C64 C65 H65 121.6
C66 C65 H65 121.6
C53 C66 O13 117.1(6)
C53 C66 C65 121.9(6)
O13 C66 C65 120.8(6)
C72 C67 C68 119.7(7)
C72 C67 C56 114.5(6)
C68 C67 C56 125.7(7)
C67 C68 C69 118.5(8)
C67 C68 H68 120.8
C69 C68 H68 120.8
C70 C69 C68 119.9(7)
C70 C69 H69 120.0
C68 C69 H69 120.0
C69 C70 C71 122.8(7)
C69 C70 H70 118.6
C71 C70 H70 118.6
C72 C71 C70 117.9(7)
C72 C71 H71 121.0
C70 C71 H71 121.0
C71 C72 C67 121.1(6)
C71 C72 C63 126.8(7)
C67 C72 C63 112.1(6)
O12 C73 C86 115.8(6)
O12 C73 C74 122.6(7)
C86 C73 C74 121.4(7)
C73 C74 C75 116.8(7)
C73 C74 H74 121.6
C75 C74 H74 121.6
C84 C75 C74 121.5(7)
C84 C75 C76 114.3(6)
C74 C75 C76 124.2(7)
C77 C76 C87 106.2(6)
C77 C76 C75 105.6(6)
C87 C76 C75 104.9(6)
C77 C76 H76 113.1
C87 C76 H76 113.1
C75 C76 H76 113.1
C78 C77 C82 119.5(7)
C78 C77 C76 127.8(7)
C82 C77 C76 112.7(6)
C79 C78 C77 119.5(8)
C79 C78 H78 120.3
C77 C78 H78 120.3
C78 C79 C80 121.0(7)
C78 C79 H79 119.5
C80 C79 H79 119.5
C81 C80 C79 120.2(7)
C81 C80 H80 119.9
C79 C80 H80 119.9
C80 C81 C82 118.5(7)
C80 C81 H81 120.8
C82 C81 H81 120.8
C81 C82 C77 121.4(7)
C81 C82 C83 125.5(7)
C77 C82 C83 113.1(6)
C92 C83 C82 106.1(6)
C92 C83 C84 106.4(6)
C82 C83 C84 103.6(6)
C92 C83 H83 113.3
C82 C83 H83 113.3
C84 C83 H83 113.3
C75 C84 C85 120.5(6)
C75 C84 C83 112.3(6)
C85 C84 C83 127.2(7)
C86 C85 C84 120.2(7)
C86 C85 H85 119.9
C84 C85 H85 119.9
O16 C86 C85 125.5(7)
O16 C86 C73 114.7(6)
C85 C86 C73 119.5(7)
C92 C87 C88 121.2(7)
C92 C87 C76 112.7(6)
C88 C87 C76 126.1(7)
C89 C88 C87 117.9(8)
C89 C88 H88 121.0
C87 C88 H88 121.0
C90 C89 C88 120.5(8)
C90 C89 H89 119.8
C88 C89 H89 119.8
C91 C90 C89 121.1(7)
C91 C90 H90 119.4
C89 C90 H90 119.4
C90 C91 C92 120.3(9)
C90 C91 H91 119.8
C92 C91 H91 119.8
C91 C92 C87 118.9(7)
C91 C92 C83 127.0(8)
C87 C92 C83 114.1(6)
O9 C93 C94 107.3(6)
O9 C93 H93A 110.2
C94 C93 H93A 110.2
O9 C93 H93B 110.2
C94 C93 H93B 110.2
H93A C93 H93B 108.5
O10 C94 C93 115.3(7)
O10 C94 H94A 108.4
C93 C94 H94A 108.4
O10 C94 H94B 108.4
C93 C94 H94B 108.4
H94A C94 H94B 107.5
O10 C95 C96 110.0(7)
O10 C95 H95A 109.7
C96 C95 H95A 109.7
O10 C95 H95B 109.7
C96 C95 H95B 109.7
H95A C95 H95B 108.2
O11 C96 C95 108.7(6)
O11 C96 H96A 109.9
C95 C96 H96A 109.9
O11 C96 H96B 109.9
C95 C96 H96B 109.9
H96A C96 H96B 108.3
O11 C97 C98 107.6(5)
O11 C97 H97A 110.2
C98 C97 H97A 110.2
O11 C97 H97B 110.2
C98 C97 H97B 110.2
H97A C97 H97B 108.5
O12 C98 C97 108.3(6)
O12 C98 H98A 110.0
C97 C98 H98A 110.0
O12 C98 H98B 110.0
C97 C98 H98B 110.0
H98A C98 H98B 108.4
O13 C99 C100 107.1(6)
O13 C99 H99A 110.3
C100 C99 H99A 110.3
O13 C99 H99B 110.3
C100 C99 H99B 110.3
H99A C99 H99B 108.5
O14 C100 C99 108.3(6)
O14 C100 H10A 110.0
C99 C100 H10A 110.0
O14 C100 H10B 110.0
C99 C100 H10B 110.0
H10A C100 H10B 108.4
O14 C101 C102 108.0(6)
O14 C101 H10C 110.1
C102 C101 H10C 110.1
O14 C101 H10D 110.1
C102 C101 H10D 110.1
H10C C101 H10D 108.4
O15 C102 C101 107.7(7)
O15 C102 H10E 110.2
C101 C102 H10E 110.2
O15 C102 H10F 110.2
C101 C102 H10F 110.2
H10E C102 H10F 108.5
O15 C103 C104 112.6(6)
O15 C103 H10G 109.1
C104 C103 H10G 109.1
O15 C103 H10H 109.1
C104 C103 H10H 109.1
H10G C103 H10H 107.8
O16 C104 C103 107.6(6)
O16 C104 H10I 110.2
C103 C104 H10I 110.2
O16 C104 H10J 110.2
C103 C104 H10J 110.2
H10I C104 H10J 108.5
N1 C105 C106 121.9(8)
N1 C105 H105 119.1
C106 C105 H105 119.1
C105 C106 C107 119.9(8)
C105 C106 H106 120.0
C107 C106 H106 120.0
C106 C107 C108 116.9(8)
C106 C107 C113 123.1(7)
C108 C107 C113 120.1(7)
C109 C108 C107 119.3(9)
C109 C108 H108 120.4
C107 C108 H108 120.4
N1 C109 C108 120.6(9)
N1 C109 H109 119.7
C108 C109 H109 119.7
N1 C110 H11A 109.5
N1 C110 H11B 109.5
H11A C110 H11B 109.5
N1 C110 H11C 109.5
H11A C110 H11C 109.5
H11B C110 H11C 109.5
N2 C111 C112 122.3(7)
N2 C111 H111 118.8
C112 C111 H111 118.8
C111 C112 C113 119.1(7)
C111 C112 H112 120.4
C113 C112 H112 120.4
C114 C113 C112 118.6(7)
C114 C113 C107 121.7(6)
C112 C113 C107 119.6(7)
C113 C114 C115 120.3(7)
C113 C114 H114 119.9
C115 C114 H114 119.9
C114 C115 N2 119.8(8)
C114 C115 H115 120.1
N2 C115 H115 120.1
N2 C116 H11D 109.5
N2 C116 H11E 109.5
H11D C116 H11E 109.5
N2 C116 H11F 109.5
H11D C116 H11F 109.5
H11E C116 H11F 109.5
N3 C117 C118 119.6(7)
N3 C117 H117 120.2
C118 C117 H117 120.2
C117 C118 C119 121.4(8)
C117 C118 H118 119.3
C119 C118 H118 119.3
C120 C119 C118 117.3(8)
C120 C119 C125 121.2(7)
C118 C119 C125 121.6(8)
C121 C120 C119 119.1(7)
C121 C120 H120 120.4
C119 C120 H120 120.4
N3 C121 C120 122.5(8)
N3 C121 H121 118.7
C120 C121 H121 118.7
N3 C122 H12A 109.5
N3 C122 H12B 109.5
H12A C122 H12B 109.5
N3 C122 H12C 109.5
H12A C122 H12C 109.5
H12B C122 H12C 109.5
N4 C123 C124 118.9(10)
N4 C123 H123 120.5
C124 C123 H123 120.5
C123 C124 C125 121.5(8)
C123 C124 H124 119.2
C125 C124 H124 119.2
C124 C125 C126 117.7(8)
C124 C125 C119 122.7(7)
C126 C125 C119 119.5(8)
C127 C126 C125 118.9(9)
C127 C126 H126 120.6
C125 C126 H126 120.6
N4 C127 C126 121.1(9)
N4 C127 H127 119.4
C126 C127 H127 119.4
N4 C128 H12D 109.5
N4 C128 H12E 109.5
H12D C128 H12E 109.5
N4 C128 H12F 109.5
H12D C128 H12F 109.5
H12E C128 H12F 109.5
N5 C129 C130 120.3(8)
N5 C129 H129 119.9
C130 C129 H129 119.9
C129 C130 C131 120.2(8)
C129 C130 H130 119.9
C131 C130 H130 119.9
C130 C131 C132 115.9(8)
C130 C131 C137 121.1(7)
C132 C131 C137 122.9(7)
C133 C132 C131 120.4(8)
C133 C132 H132 119.8
C131 C132 H132 119.8
C132 C133 N5 123.8(8)
C132 C133 H133 118.1
N5 C133 H133 118.1
N5 C134 H13A 109.5
N5 C134 H13B 109.5
H13A C134 H13B 109.5
N5 C134 H13C 109.5
H13A C134 H13C 109.5
H13B C134 H13C 109.5
N6 C135 C136 121.2(9)
N6 C135 H135 119.4
C136 C135 H135 119.4
C137 C136 C135 121.2(8)
C137 C136 H136 119.4
C135 C136 H136 119.4
C136 C137 C138 117.0(9)
C136 C137 C131 121.7(7)
C138 C137 C131 121.3(8)
C137 C138 C139 119.5(8)
C137 C138 H138 120.3
C139 C138 H138 120.3
N6 C139 C138 121.2(9)
N6 C139 H139 119.4
C138 C139 H139 119.4
N6 C140 H14A 109.5
N6 C140 H14B 109.5
H14A C140 H14B 109.5
N6 C140 H14C 109.5
H14A C140 H14C 109.5
H14B C140 H14C 109.5
N7 C141 C142 120.1(8)
N7 C141 H141 119.9
C142 C141 H141 119.9
C141 C142 C143 120.2(8)
C141 C142 H142 119.9
C143 C142 H142 119.9
C142 C143 C144 117.1(9)
C142 C143 C149 119.2(8)
C144 C143 C149 123.7(8)
C145 C144 C143 120.8(8)
C145 C144 H144 119.6
C143 C144 H144 119.6
N7 C145 C144 121.1(8)
N7 C145 H145 119.4
C144 C145 H145 119.4
N7 C146 H14D 109.5
N7 C146 H14E 109.5
H14D C146 H14E 109.5
N7 C146 H14F 109.5
H14D C146 H14F 109.5
H14E C146 H14F 109.5
C148 C147 N8 121.0(12)
C148 C147 H147 119.5
N8 C147 H147 119.5
C147 C148 C149 123.5(11)
C147 C148 H148 118.3
C149 C148 H148 118.3
C148 C149 C150 115.2(10)
C148 C149 C143 125.6(9)
C150 C149 C143 119.1(9)
C151 C150 C149 122.7(11)
C151 C150 H150 118.7
C149 C150 H150 118.7
C150 C151 N8 117.1(12)
C150 C151 H151 121.5
N8 C151 H151 121.5
N8 C152 H15A 109.5
N8 C152 H15B 109.5
H15A C152 H15B 109.5
N8 C152 H15C 109.5
H15A C152 H15C 109.5
H15B C152 H15C 109.5
N9 C153 C154 176.7(12)
C153 C154 H15D 109.5
C153 C154 H15E 109.5
H15D C154 H15E 109.5
C153 C154 H15F 109.5
H15D C154 H15F 109.5
H15E C154 H15F 109.5
N10 C155 C156 178(2)
C155 C156 H15G 109.5
C155 C156 H15H 109.5
H15G C156 H15H 109.5
C155 C156 H15I 109.5
H15G C156 H15I 109.5
H15H C156 H15I 109.5
N11 C157 C158 170.1(15)
C157 C158 H15J 109.5
C157 C158 H15K 109.5
H15J C158 H15K 109.5
C157 C158 H15L 109.5
H15J C158 H15L 109.5
H15K C158 H15L 109.5
N12 C159 C160 170(2)
C159 C160 H16A 109.5
C159 C160 H16B 109.5
H16A C160 H16B 109.5
C159 C160 H16C 109.5
H16A C160 H16C 109.5
H16B C160 H16C 109.5
N13 C161 C162 169(3)
C161 C162 H16D 109.5
C161 C162 H16E 109.5
H16D C162 H16E 109.5
C161 C162 H16F 109.5
H16D C162 H16F 109.5
H16E C162 H16F 109.5
N14 C163 C164 178.4(19)
C163 C164 H16G 109.5
C163 C164 H16H 109.5
H16G C164 H16H 109.5
C163 C164 H16I 109.5
H16G C164 H16I 109.5
H16H C164 H16I 109.5
C105 N1 C109 121.4(8)
C105 N1 C110 119.3(9)
C109 N1 C110 119.3(8)
C111 N2 C115 119.8(7)
C111 N2 C116 120.5(7)
C115 N2 C116 119.6(7)
C121 N3 C117 120.1(8)
C121 N3 C122 119.5(8)
C117 N3 C122 120.4(7)
C127 N4 C123 121.7(9)
C127 N4 C128 119.0(9)
C123 N4 C128 119.3(9)
C133 N5 C129 119.5(8)
C133 N5 C134 123.2(8)
C129 N5 C134 117.2(8)
C135 N6 C139 119.9(9)
C135 N6 C140 121.1(9)
C139 N6 C140 119.0(9)
C145 N7 C141 120.4(8)
C145 N7 C146 120.8(7)
C141 N7 C146 118.7(8)
C147 N8 C151 120.5(10)
C147 N8 C152 122.2(13)
C151 N8 C152 117.2(13)
C1 O1 C41 114.3(6)
C42 O2 C43 113.0(6)
C45 O3 C44 113.6(5)
C21 O4 C46 117.4(5)
C14 O5 C47 118.2(7)
C49 O6 C48 111.2(6)
C50 O7 C51 111.6(6)
C34 O8 C52 116.0(5)
C53 O9 C93 118.1(6)
C95 O10 C94 113.3(6)
C97 O11 C96 113.1(5)
C73 O12 C98 118.0(6)
C66 O13 C99 119.3(6)
C101 O14 C100 113.8(5)
C103 O15 C102 114.9(6)
C86 O16 C104 118.7(6)

loop_
_geom_bond_atom_site_label_1
_geom_bond_atom_site_label_2
_geom_bond_distance
P1 F4 1.537(8)
P1 F6 1.539(9)
P1 F2 1.566(8)
P1 F1 1.580(8)
P1 F5 1.581(5)
P1 F3 1.590(6)
P2 F10 1.582(5)
P2 F12 1.585(6)
P2 F8 1.591(6)
P2 F9 1.601(5)
P2 F7 1.614(6)
P2 F11 1.616(5)
P3 F16 1.475(10)
P3 F13 1.486(11)
P3 F14 1.493(12)
P3 F15 1.528(11)
P3 F18 1.541(10)
P3 F17 1.579(8)
P4 F21 1.472(13)
P4 F22 1.548(9)
P4 F24 1.562(8)
P4 F20 1.581(9)
P4 F19 1.601(7)
P4 F23 1.631(10)
P5 F29 1.537(8)
P5 F26 1.546(7)
P5 F30 1.570(7)
P5 F27 1.576(9)
P5 F25 1.590(7)
P5 F28 1.599(7)
P6 F31 1.536(8)
P6 F36 1.547(9)
P6 F32 1.549(8)
P6 F35 1.556(15)
P6 F34 1.570(8)
P6 F33 1.649(15)
P7 F41 1.567(7)
P7 F39 1.578(7)
P7 F37 1.589(5)
P7 F38 1.590(7)
P7 F40 1.598(7)
P7 F42 1.606(5)
P8 F46 1.585(5)
P8 F45 1.597(5)
P8 F44 1.604(5)
P8 F48 1.611(5)
P8 F43 1.614(6)
P8 F47 1.615(5)
C1 O1 1.371(9)
C1 C14 1.377(12)
C1 C2 1.403(10)
C2 C3 1.397(11)
C2 H2 0.9500
C3 C12 1.366(12)
C3 C4 1.529(10)
C4 C15 1.549(14)
C4 C5 1.551(11)
C4 H4 1.0000
C5 C6 1.351(13)
C5 C10 1.407(13)
C6 C7 1.414(16)
C6 H6 0.9500
C7 C8 1.362(19)
C7 H7 0.9500
C8 C9 1.419(17)
C8 H8 0.9500
C9 C10 1.392(12)
C9 H9 0.9500
C10 C11 1.521(12)
C11 C20 1.481(12)
C11 C12 1.571(10)
C11 H11 1.0000
C12 C13 1.424(11)
C13 C14 1.389(12)
C13 H13 0.9500
C14 O5 1.402(9)
C15 C20 1.382(14)
C15 C16 1.404(13)
C16 C17 1.42(3)
C16 H16 0.9500
C17 C18 1.35(3)
C17 H17 0.9500
C18 C19 1.39(2)
C18 H18 0.9500
C19 C20 1.430(14)
C19 H19 0.9500
C21 O4 1.375(9)
C21 C22 1.396(11)
C21 C34 1.416(11)
C22 C23 1.416(10)
C22 H22 0.9500
C23 C32 1.384(11)
C23 C24 1.524(9)
C24 C35 1.532(10)
C24 C25 1.538(10)
C24 H24 1.0000
C25 C26 1.365(12)
C25 C30 1.406(12)
C26 C27 1.406(14)
C26 H26 0.9500
C27 C28 1.353(17)
C27 H27 0.9500
C28 C29 1.428(16)
C28 H28 0.9500
C29 C30 1.420(11)
C29 H29 0.9500
C30 C31 1.503(13)
C31 C32 1.531(9)
C31 C40 1.542(10)
C31 H31 1.0000
C32 C33 1.389(10)
C33 C34 1.393(10)
C33 H33 0.9500
C34 O8 1.372(8)
C35 C40 1.383(11)
C35 C36 1.405(10)
C36 C37 1.445(12)
C36 H36 0.9500
C37 C38 1.349(13)
C37 H37 0.9500
C38 C39 1.384(12)
C38 H38 0.9500
C39 C40 1.400(11)
C39 H39 0.9500
C41 O1 1.443(9)
C41 C42 1.471(12)
C41 H41A 0.9900
C41 H41B 0.9900
C42 O2 1.398(11)
C42 H42A 0.9900
C42 H42B 0.9900
C43 O2 1.437(9)
C43 C44 1.503(11)
C43 H43A 0.9900
C43 H43B 0.9900
C44 O3 1.466(8)
C44 H44A 0.9900
C44 H44B 0.9900
C45 O3 1.410(9)
C45 C46 1.504(10)
C45 H45A 0.9900
C45 H45B 0.9900
C46 O4 1.430(9)
C46 H46A 0.9900
C46 H46B 0.9900
C47 O5 1.421(11)
C47 C48 1.508(11)
C47 H47A 0.9900
C47 H47B 0.9900
C48 O6 1.471(9)
C48 H48A 0.9900
C48 H48B 0.9900
C49 O6 1.446(9)
C49 C50 1.508(12)
C49 H49A 0.9900
C49 H49B 0.9900
C50 O7 1.400(9)
C50 H50A 0.9900
C50 H50B 0.9900
C51 O7 1.428(9)
C51 C52 1.499(11)
C51 H51A 0.9900
C51 H51B 0.9900
C52 O8 1.447(8)
C52 H52A 0.9900
C52 H52B 0.9900
C53 C66 1.356(11)
C53 O9 1.385(9)
C53 C54 1.423(10)
C54 C55 1.380(11)
C54 H54 0.9500
C55 C64 1.391(10)
C55 C56 1.531(9)
C56 C67 1.517(10)
C56 C57 1.539(10)
C56 H56 1.0000
C57 C58 1.399(11)
C57 C62 1.413(11)
C58 C59 1.389(11)
C58 H58 0.9500
C59 C60 1.338(13)
C59 H59 0.9500
C60 C61 1.415(11)
C60 H60 0.9500
C61 C62 1.371(11)
C61 H61 0.9500
C62 C63 1.527(10)
C63 C72 1.531(9)
C63 C64 1.541(10)
C63 H63 1.0000
C64 C65 1.389(10)
C65 C66 1.432(10)
C65 H65 0.9500
C66 O13 1.400(8)
C67 C72 1.410(11)
C67 C68 1.426(10)
C68 C69 1.438(12)
C68 H68 0.9500
C69 C70 1.351(13)
C69 H69 0.9500
C70 C71 1.423(11)
C70 H70 0.9500
C71 C72 1.398(10)
C71 H71 0.9500
C73 O12 1.400(8)
C73 C86 1.401(11)
C73 C74 1.411(11)
C74 C75 1.417(9)
C74 H74 0.9500
C75 C84 1.376(10)
C75 C76 1.541(10)
C76 C77 1.522(10)
C76 C87 1.524(10)
C76 H76 1.0000
C77 C78 1.399(10)
C77 C82 1.408(11)
C78 C79 1.381(13)
C78 H78 0.9500
C79 C80 1.413(13)
C79 H79 0.9500
C80 C81 1.395(12)
C80 H80 0.9500
C81 C82 1.401(11)
C81 H81 0.9500
C82 C83 1.549(9)
C83 C92 1.497(11)
C83 C84 1.556(9)
C83 H83 1.0000
C84 C85 1.386(11)
C85 C86 1.385(10)
C85 H85 0.9500
C86 O16 1.371(9)
C87 C92 1.403(11)
C87 C88 1.411(11)
C88 C89 1.394(12)
C88 H88 0.9500
C89 C90 1.392(13)
C89 H89 0.9500
C90 C91 1.368(12)
C90 H90 0.9500
C91 C92 1.391(11)
C91 H91 0.9500
C93 O9 1.447(9)
C93 C94 1.516(11)
C93 H93A 0.9900
C93 H93B 0.9900
C94 O10 1.434(9)
C94 H94A 0.9900
C94 H94B 0.9900
C95 O10 1.409(10)
C95 C96 1.495(12)
C95 H95A 0.9900
C95 H95B 0.9900
C96 O11 1.441(8)
C96 H96A 0.9900
C96 H96B 0.9900
C97 O11 1.422(8)
C97 C98 1.520(10)
C97 H97A 0.9900
C97 H97B 0.9900
C98 O12 1.426(10)
C98 H98A 0.9900
C98 H98B 0.9900
C99 O13 1.435(10)
C99 C100 1.484(10)
C99 H99A 0.9900
C99 H99B 0.9900
C100 O14 1.433(9)
C100 H10A 0.9900
C100 H10B 0.9900
C101 O14 1.421(9)
C101 C102 1.477(12)
C101 H10C 0.9900
C101 H10D 0.9900
C102 O15 1.463(11)
C102 H10E 0.9900
C102 H10F 0.9900
C103 O15 1.424(10)
C103 C104 1.513(11)
C103 H10G 0.9900
C103 H10H 0.9900
C104 O16 1.424(9)
C104 H10I 0.9900
C104 H10J 0.9900
C105 N1 1.306(12)
C105 C106 1.357(13)
C105 H105 0.9500
C106 C107 1.406(12)
C106 H106 0.9500
C107 C108 1.407(11)
C107 C113 1.505(10)
C108 C109 1.382(13)
C108 H108 0.9500
C109 N1 1.337(13)
C109 H109 0.9500
C110 N1 1.523(11)
C110 H11A 0.9800
C110 H11B 0.9800
C110 H11C 0.9800
C111 N2 1.318(11)
C111 C112 1.372(11)
C111 H111 0.9500
C112 C113 1.405(10)
C112 H112 0.9500
C113 C114 1.375(11)
C114 C115 1.380(13)
C114 H114 0.9500
C115 N2 1.389(11)
C115 H115 0.9500
C116 N2 1.474(10)
C116 H11D 0.9800
C116 H11E 0.9800
C116 H11F 0.9800
C117 N3 1.356(11)
C117 C118 1.375(12)
C117 H117 0.9500
C118 C119 1.406(11)
C118 H118 0.9500
C119 C120 1.399(12)
C119 C125 1.475(12)
C120 C121 1.368(13)
C120 H120 0.9500
C121 N3 1.349(11)
C121 H121 0.9500
C122 N3 1.453(12)
C122 H12A 0.9800
C122 H12B 0.9800
C122 H12C 0.9800
C123 N4 1.367(12)
C123 C124 1.370(13)
C123 H123 0.9500
C124 C125 1.382(13)
C124 H124 0.9500
C125 C126 1.417(11)
C126 C127 1.379(14)
C126 H126 0.9500
C127 N4 1.328(14)
C127 H127 0.9500
C128 N4 1.480(12)
C128 H12D 0.9800
C128 H12E 0.9800
C128 H12F 0.9800
C129 N5 1.354(12)
C129 C130 1.391(13)
C129 H129 0.9500
C130 C131 1.412(11)
C130 H130 0.9500
C131 C132 1.423(12)
C131 C137 1.451(12)
C132 C133 1.322(13)
C132 H132 0.9500
C133 N5 1.333(11)
C133 H133 0.9500
C134 N5 1.501(12)
C134 H13A 0.9800
C134 H13B 0.9800
C134 H13C 0.9800
C135 N6 1.324(13)
C135 C136 1.398(14)
C135 H135 0.9500
C136 C137 1.386(12)
C136 H136 0.9500
C137 C138 1.388(11)
C138 C139 1.422(14)
C138 H138 0.9500
C139 N6 1.341(12)
C139 H139 0.9500
C140 N6 1.446(14)
C140 H14A 0.9800
C140 H14B 0.9800
C140 H14C 0.9800
C141 N7 1.361(10)
C141 C142 1.373(13)
C141 H141 0.9500
C142 C143 1.382(12)
C142 H142 0.9500
C143 C144 1.410(12)
C143 C149 1.475(13)
C144 C145 1.338(13)
C144 H144 0.9500
C145 N7 1.337(11)
C145 H145 0.9500
C146 N7 1.479(13)
C146 H14D 0.9800
C146 H14E 0.9800
C146 H14F 0.9800
C147 C148 1.334(15)
C147 N8 1.344(17)
C147 H147 0.9500
C148 C149 1.360(13)
C148 H148 0.9500
C149 C150 1.417(14)
C150 C151 1.378(15)
C150 H150 0.9500
C151 N8 1.395(16)
C151 H151 0.9500
C152 N8 1.515(16)
C152 H15A 0.9800
C152 H15B 0.9800
C152 H15C 0.9800
C153 N9 1.138(13)
C153 C154 1.438(16)
C154 H15D 0.9800
C154 H15E 0.9800
C154 H15F 0.9800
C155 N10 1.102(17)
C155 C156 1.438(16)
C156 H15G 0.9800
C156 H15H 0.9800
C156 H15I 0.9800
C157 N11 1.184(18)
C157 C158 1.46(2)
C158 H15J 0.9800
C158 H15K 0.9800
C158 H15L 0.9800
C159 N12 1.16(2)
C159 C160 1.38(2)
C160 H16A 0.9800
C160 H16B 0.9800
C160 H16C 0.9800
C161 N13 1.00(2)
C161 C162 1.45(4)
C162 H16D 0.9800
C162 H16E 0.9800
C162 H16F 0.9800
C163 N14 1.176(19)
C163 C164 1.387(19)
C164 H16G 0.9800
C164 H16H 0.9800
C164 H16I 0.9800

loop_
_geom_torsion_atom_site_label_1
_geom_torsion_atom_site_label_2
_geom_torsion_atom_site_label_3
_geom_torsion_atom_site_label_4
_geom_torsion
O1 C1 C2 C3 173.9(6)
C14 C1 C2 C3 0.7(11)
C1 C2 C3 C12 0.4(11)
C1 C2 C3 C4 -171.9(7)
C12 C3 C4 C15 -53.4(8)
C2 C3 C4 C15 119.4(8)
C12 C3 C4 C5 55.5(9)
C2 C3 C4 C5 -131.7(8)
C3 C4 C5 C6 129.8(9)
C15 C4 C5 C6 -122.5(9)
C3 C4 C5 C10 -55.3(9)
C15 C4 C5 C10 52.3(8)
C10 C5 C6 C7 3.0(13)
C4 C5 C6 C7 177.4(8)
C5 C6 C7 C8 -3.3(14)
C6 C7 C8 C9 3.1(14)
C7 C8 C9 C10 -2.5(13)
C8 C9 C10 C5 2.0(11)
C8 C9 C10 C11 -176.6(7)
C6 C5 C10 C9 -2.4(12)
C4 C5 C10 C9 -177.3(7)
C6 C5 C10 C11 176.4(7)
C4 C5 C10 C11 1.4(9)
C9 C10 C11 C20 121.1(8)
C5 C10 C11 C20 -57.6(8)
C9 C10 C11 C12 -129.5(8)
C5 C10 C11 C12 51.9(8)
C2 C3 C12 C13 -0.3(11)
C4 C3 C12 C13 172.7(7)
C2 C3 C12 C11 -174.9(6)
C4 C3 C12 C11 -1.9(9)
C20 C11 C12 C3 57.4(9)
C10 C11 C12 C3 -52.5(9)
C20 C11 C12 C13 -117.0(9)
C10 C11 C12 C13 133.1(8)
C3 C12 C13 C14 -0.9(12)
C11 C12 C13 C14 173.1(7)
O1 C1 C14 C13 -175.0(7)
C2 C1 C14 C13 -2.0(12)
O1 C1 C14 O5 1.5(10)
C2 C1 C14 O5 174.5(7)
C12 C13 C14 C1 2.0(12)
C12 C13 C14 O5 -174.2(7)
C3 C4 C15 C20 57.7(8)
C5 C4 C15 C20 -52.5(8)
C3 C4 C15 C16 -120.2(8)
C5 C4 C15 C16 129.6(8)
C20 C15 C16 C17 -1.7(14)
C4 C15 C16 C17 176.0(9)
C15 C16 C17 C18 5(2)
C16 C17 C18 C19 -7(2)
C17 C18 C19 C20 5.8(19)
C16 C15 C20 C19 0.7(12)
C4 C15 C20 C19 -177.2(7)
C16 C15 C20 C11 174.8(8)
C4 C15 C20 C11 -3.0(9)
C18 C19 C20 C15 -2.5(12)
C18 C19 C20 C11 -175.9(9)
C10 C11 C20 C15 58.5(9)
C12 C11 C20 C15 -53.4(9)
C10 C11 C20 C19 -127.8(9)
C12 C11 C20 C19 120.3(9)
O4 C21 C22 C23 -174.4(6)
C34 C21 C22 C23 -0.7(10)
C21 C22 C23 C32 0.1(10)
C21 C22 C23 C24 176.9(7)
C32 C23 C24 C35 -54.8(8)
C22 C23 C24 C35 128.2(7)
C32 C23 C24 C25 55.3(8)
C22 C23 C24 C25 -121.7(7)
C23 C24 C25 C26 123.4(8)
C35 C24 C25 C26 -125.6(8)
C23 C24 C25 C30 -55.7(8)
C35 C24 C25 C30 55.3(7)
C30 C25 C26 C27 -1.5(11)
C24 C25 C26 C27 179.5(7)
C25 C26 C27 C28 1.9(13)
C26 C27 C28 C29 -1.4(14)
C27 C28 C29 C30 0.5(13)
C26 C25 C30 C29 0.7(11)
C24 C25 C30 C29 179.8(6)
C26 C25 C30 C31 -178.8(7)
C24 C25 C30 C31 0.3(8)
C28 C29 C30 C25 -0.1(11)
C28 C29 C30 C31 179.3(7)
C25 C30 C31 C32 56.0(8)
C29 C30 C31 C32 -123.4(8)
C25 C30 C31 C40 -56.1(7)
C29 C30 C31 C40 124.5(8)
C22 C23 C32 C33 0.4(11)
C24 C23 C32 C33 -176.7(7)
C22 C23 C32 C31 178.1(7)
C24 C23 C32 C31 1.0(9)
C30 C31 C32 C23 -56.9(8)
C40 C31 C32 C23 54.1(9)
C30 C31 C32 C33 120.6(9)
C40 C31 C32 C33 -128.4(8)
C23 C32 C33 C34 -0.2(11)
C31 C32 C33 C34 -177.6(7)
C32 C33 C34 O8 174.1(7)
C32 C33 C34 C21 -0.4(11)
O4 C21 C34 O8 0.7(10)
C22 C21 C34 O8 -173.3(6)
O4 C21 C34 C33 175.0(6)
C22 C21 C34 C33 0.9(11)
C23 C24 C35 C40 53.9(8)
C25 C24 C35 C40 -56.0(8)
C23 C24 C35 C36 -126.0(7)
C25 C24 C35 C36 124.2(7)
C40 C35 C36 C37 0.3(10)
C24 C35 C36 C37 -179.9(6)
C35 C36 C37 C38 2.6(10)
C36 C37 C38 C39 -3.5(11)
C37 C38 C39 C40 1.5(11)
C36 C35 C40 C39 -2.2(10)
C24 C35 C40 C39 177.9(6)
C36 C35 C40 C31 -179.6(6)
C24 C35 C40 C31 0.5(8)
C38 C39 C40 C35 1.4(11)
C38 C39 C40 C31 178.4(7)
C30 C31 C40 C35 55.7(7)
C32 C31 C40 C35 -54.9(8)
C30 C31 C40 C39 -121.5(8)
C32 C31 C40 C39 127.9(8)
O1 C41 C42 O2 58.9(9)
O2 C43 C44 O3 56.4(9)
O3 C45 C46 O4 -84.3(8)
O5 C47 C48 O6 -81.8(9)
O6 C49 C50 O7 67.3(8)
O7 C51 C52 O8 -66.2(8)
C66 C53 C54 C55 1.8(10)
O9 C53 C54 C55 -172.8(6)
C53 C54 C55 C64 -0.6(10)
C53 C54 C55 C56 175.7(6)
C54 C55 C56 C67 -119.8(7)
C64 C55 C56 C67 56.7(7)
C54 C55 C56 C57 130.3(7)
C64 C55 C56 C57 -53.1(8)
C67 C56 C57 C58 121.5(7)
C55 C56 C57 C58 -127.8(7)
C67 C56 C57 C62 -54.6(7)
C55 C56 C57 C62 56.2(8)
C62 C57 C58 C59 -1.3(10)
C56 C57 C58 C59 -177.1(6)
C57 C58 C59 C60 1.6(11)
C58 C59 C60 C61 -2.1(12)
C59 C60 C61 C62 2.4(12)
C60 C61 C62 C57 -2.1(11)
C60 C61 C62 C63 178.3(7)
C58 C57 C62 C61 1.6(10)
C56 C57 C62 C61 178.0(6)
C58 C57 C62 C63 -178.7(6)
C56 C57 C62 C63 -2.4(8)
C61 C62 C63 C72 -122.2(8)
C57 C62 C63 C72 58.2(7)
C61 C62 C63 C64 127.0(8)
C57 C62 C63 C64 -52.6(7)
C54 C55 C64 C65 -1.0(10)
C56 C55 C64 C65 -177.7(6)
C54 C55 C64 C63 174.7(6)
C56 C55 C64 C63 -2.0(8)
C62 C63 C64 C65 -128.3(7)
C72 C63 C64 C65 120.6(7)
C62 C63 C64 C55 56.1(7)
C72 C63 C64 C55 -54.9(7)
C55 C64 C65 C66 1.2(10)
C63 C64 C65 C66 -174.0(6)
O9 C53 C66 O13 -2.0(10)
C54 C53 C66 O13 -176.1(6)
O9 C53 C66 C65 172.6(6)
C54 C53 C66 C65 -1.5(10)
C64 C65 C66 C53 0.0(10)
C64 C65 C66 O13 174.4(6)
C55 C56 C67 C72 -54.4(7)
C57 C56 C67 C72 57.5(7)
C55 C56 C67 C68 123.2(7)
C57 C56 C67 C68 -124.9(7)
C72 C67 C68 C69 -0.5(10)
C56 C67 C68 C69 -178.0(6)
C67 C68 C69 C70 -1.5(10)
C68 C69 C70 C71 2.4(11)
C69 C70 C71 C72 -1.4(11)
C70 C71 C72 C67 -0.7(10)
C70 C71 C72 C63 -178.4(6)
C68 C67 C72 C71 1.6(10)
C56 C67 C72 C71 179.3(6)
C68 C67 C72 C63 179.6(6)
C56 C67 C72 C63 -2.7(8)
C62 C63 C72 C71 122.3(8)
C64 C63 C72 C71 -125.1(7)
C62 C63 C72 C67 -55.5(7)
C64 C63 C72 C67 57.0(7)
O12 C73 C74 C75 178.6(6)
C86 C73 C74 C75 3.1(10)
C73 C74 C75 C84 -0.8(10)
C73 C74 C75 C76 -179.6(6)
C84 C75 C76 C77 -53.9(7)
C74 C75 C76 C77 125.0(7)
C84 C75 C76 C87 58.1(7)
C74 C75 C76 C87 -123.0(7)
C87 C76 C77 C78 124.8(8)
C75 C76 C77 C78 -124.1(8)
C87 C76 C77 C82 -54.7(8)
C75 C76 C77 C82 56.3(7)
C82 C77 C78 C79 -1.2(11)
C76 C77 C78 C79 179.2(7)
C77 C78 C79 C80 1.6(13)
C78 C79 C80 C81 -0.6(13)
C79 C80 C81 C82 -0.8(12)
C80 C81 C82 C77 1.2(11)
C80 C81 C82 C83 -178.4(7)
C78 C77 C82 C81 -0.2(11)
C76 C77 C82 C81 179.4(6)
C78 C77 C82 C83 179.5(6)
C76 C77 C82 C83 -0.9(8)
C81 C82 C83 C92 -124.8(8)
C77 C82 C83 C92 55.6(8)
C81 C82 C83 C84 123.3(8)
C77 C82 C83 C84 -56.3(8)
C74 C75 C84 C85 -1.2(10)
C76 C75 C84 C85 177.7(6)
C74 C75 C84 C83 176.5(6)
C76 C75 C84 C83 -4.6(8)
C92 C83 C84 C75 -52.4(7)
C82 C83 C84 C75 59.3(8)
C92 C83 C84 C85 125.2(8)
C82 C83 C84 C85 -123.2(8)
C75 C84 C85 C86 1.0(11)
C83 C84 C85 C86 -176.4(7)
C84 C85 C86 O16 174.8(7)
C84 C85 C86 C73 1.2(11)
O12 C73 C86 O16 6.6(9)
C74 C73 C86 O16 -177.6(6)
O12 C73 C86 C85 -179.2(6)
C74 C73 C86 C85 -3.3(10)
C77 C76 C87 C92 57.2(7)
C75 C76 C87 C92 -54.3(7)
C77 C76 C87 C88 -123.4(7)
C75 C76 C87 C88 125.1(7)
C92 C87 C88 C89 2.1(10)
C76 C87 C88 C89 -177.3(7)
C87 C88 C89 C90 -0.3(11)
C88 C89 C90 C91 -0.3(11)
C89 C90 C91 C92 -0.9(10)
C90 C91 C92 C87 2.6(10)
C90 C91 C92 C83 -179.6(6)
C88 C87 C92 C91 -3.2(10)
C76 C87 C92 C91 176.2(6)
C88 C87 C92 C83 178.7(6)
C76 C87 C92 C83 -1.9(8)
C82 C83 C92 C91 128.4(7)
C84 C83 C92 C91 -121.7(7)
C82 C83 C92 C87 -53.7(8)
C84 C83 C92 C87 56.2(7)
O9 C93 C94 O10 57.3(9)
O10 C95 C96 O11 61.3(9)
O11 C97 C98 O12 72.4(8)
O13 C99 C100 O14 71.1(8)
O14 C101 C102 O15 65.4(9)
O15 C103 C104 O16 -63.0(9)
N1 C105 C106 C107 -1.1(15)
C105 C106 C107 C108 2.7(13)
C105 C106 C107 C113 -177.8(8)
C106 C107 C108 C109 -3.1(14)
C113 C107 C108 C109 177.4(8)
C107 C108 C109 N1 1.9(16)
N2 C111 C112 C113 1.7(11)
C111 C112 C113 C114 0.5(10)
C111 C112 C113 C107 177.9(6)
C106 C107 C113 C114 161.3(8)
C108 C107 C113 C114 -19.2(11)
C106 C107 C113 C112 -16.0(11)
C108 C107 C113 C112 163.4(7)
C112 C113 C114 C115 -0.8(12)
C107 C113 C114 C115 -178.2(7)
C113 C114 C115 N2 -1.0(13)
N3 C117 C118 C119 -0.1(11)
C117 C118 C119 C120 1.7(11)
C117 C118 C119 C125 -176.7(7)
C118 C119 C120 C121 -2.6(11)
C125 C119 C120 C121 175.8(7)
C119 C120 C121 N3 2.0(13)
N4 C123 C124 C125 -1.2(13)
C123 C124 C125 C126 -0.3(12)
C123 C124 C125 C119 -179.9(8)
C120 C119 C125 C124 150.6(8)
C118 C119 C125 C124 -31.1(11)
C120 C119 C125 C126 -29.0(10)
C118 C119 C125 C126 149.3(7)
C124 C125 C126 C127 3.0(12)
C119 C125 C126 C127 -177.4(7)
C125 C126 C127 N4 -4.3(13)
N5 C129 C130 C131 -0.6(12)
C129 C130 C131 C132 1.1(11)
C129 C130 C131 C137 -178.1(7)
C130 C131 C132 C133 -0.2(12)
C137 C131 C132 C133 179.0(8)
C131 C132 C133 N5 -1.3(14)
N6 C135 C136 C137 0.6(13)
C135 C136 C137 C138 0.7(11)
C135 C136 C137 C131 -176.6(7)
C130 C131 C137 C136 25.0(11)
C132 C131 C137 C136 -154.2(8)
C130 C131 C137 C138 -152.2(7)
C132 C131 C137 C138 28.6(11)
C136 C137 C138 C139 -0.9(11)
C131 C137 C138 C139 176.5(7)
C137 C138 C139 N6 -0.2(12)
N7 C141 C142 C143 -2.9(12)
C141 C142 C143 C144 4.1(11)
C141 C142 C143 C149 -175.5(7)
C142 C143 C144 C145 -1.7(11)
C149 C143 C144 C145 177.8(7)
C143 C144 C145 N7 -1.9(11)
N8 C147 C148 C149 -2.6(15)
C147 C148 C149 C150 0.8(12)
C147 C148 C149 C143 177.5(8)
C142 C143 C149 C148 -26.0(11)
C144 C143 C149 C148 154.5(8)
C142 C143 C149 C150 150.6(8)
C144 C143 C149 C150 -28.9(11)
C148 C149 C150 C151 0.3(12)
C143 C149 C150 C151 -176.6(7)
C149 C150 C151 N8 0.2(13)
C106 C105 N1 C109 -0.3(15)
C106 C105 N1 C110 -179.8(9)
C108 C109 N1 C105 -0.1(16)
C108 C109 N1 C110 179.4(10)
C112 C111 N2 C115 -3.5(11)
C112 C111 N2 C116 178.5(7)
C114 C115 N2 C111 3.1(12)
C114 C115 N2 C116 -178.9(8)
C120 C121 N3 C117 -0.3(13)
C120 C121 N3 C122 -179.5(8)
C118 C117 N3 C121 -0.6(11)
C118 C117 N3 C122 178.5(7)
C126 C127 N4 C123 2.9(14)
C126 C127 N4 C128 -176.1(8)
C124 C123 N4 C127 0.0(13)
C124 C123 N4 C128 178.9(8)
C132 C133 N5 C129 1.9(13)
C132 C133 N5 C134 177.1(9)
C130 C129 N5 C133 -0.9(12)
C130 C129 N5 C134 -176.4(8)
C136 C135 N6 C139 -1.7(12)
C136 C135 N6 C140 178.2(8)
C138 C139 N6 C135 1.5(12)
C138 C139 N6 C140 -178.4(8)
C144 C145 N7 C141 3.3(11)
C144 C145 N7 C146 -174.3(7)
C142 C141 N7 C145 -0.8(12)
C142 C141 N7 C146 176.8(8)
C148 C147 N8 C151 3.1(15)
C148 C147 N8 C152 -176.8(10)
C150 C151 N8 C147 -1.9(13)
C150 C151 N8 C152 178.0(9)
C14 C1 O1 C41 -73.1(9)
C2 C1 O1 C41 113.8(8)
C42 C41 O1 C1 159.4(7)
C41 C42 O2 C43 175.8(7)
C44 C43 O2 C42 72.9(9)
C46 C45 O3 C44 179.5(6)
C43 C44 O3 C45 157.2(7)
C22 C21 O4 C46 -18.8(10)
C34 C21 O4 C46 167.3(6)
C45 C46 O4 C21 178.8(6)
C1 C14 O5 C47 176.8(7)
C13 C14 O5 C47 -6.7(11)
C48 C47 O5 C14 179.3(6)
C50 C49 O6 C48 167.4(7)
C47 C48 O6 C49 166.9(7)
C49 C50 O7 C51 -174.5(6)
C52 C51 O7 C50 -173.1(6)
C33 C34 O8 C52 120.0(7)
C21 C34 O8 C52 -65.6(9)
C51 C52 O8 C34 176.6(6)
C66 C53 O9 C93 62.6(9)
C54 C53 O9 C93 -123.0(7)
C94 C93 O9 C53 -175.8(6)
C96 C95 O10 C94 170.5(7)
C93 C94 O10 C95 73.3(9)
C98 C97 O11 C96 173.4(7)
C95 C96 O11 C97 175.7(7)
C86 C73 O12 C98 -154.9(6)
C74 C73 O12 C98 29.3(9)
C97 C98 O12 C73 179.3(6)
C53 C66 O13 C99 -163.8(6)
C65 C66 O13 C99 21.5(9)
C100 C99 O13 C66 -171.4(6)
C102 C101 O14 C100 -171.0(7)
C99 C100 O14 C101 176.4(7)
C104 C103 O15 C102 85.5(8)
C101 C102 O15 C103 171.8(6)
C85 C86 O16 C104 19.9(11)
C73 C86 O16 C104 -166.2(6)
C103 C104 O16 C86 173.5(6)
